data_1575605
loop_
_publ_author_name
'Karnbrock, Simon B. H.'
'K&#xf6;ster, Jan F'
'Becker, Isabelle'
'Golz, Christopher'
'Meyer, Franc'
'Gimferrer, Mart&#xed;'
'Alcarazo, Manuel'

_publ_section_title
;
 Bis(amidophenolate)-supported pnictoranides: Lewis acid-induced
 electromerism in a bismuth complex.
;
_journal_issue 31
_journal_name_full 'Chemical science'
_journal_page_first 14178
_journal_page_last 14185
_journal_paper_doi 10.1039/d5sc03374h
_journal_volume 16
_journal_year 2025
_chemical_absolute_configuration ad
_chemical_formula_moiety 'C34 H44 Bi N2 O2, 0.5(C18 H35 K N2 O6), 0.5(C18 H36 K N2 O6)'
_chemical_formula_sum 'C52 H79.5 Bi K N4 O8'
_chemical_formula_weight 1136.77
_space_group_crystal_system monoclinic
_space_group_IT_number 5
_space_group_name_Hall 'C 2y'
_space_group_name_H-M_alt 'C 1 2 1'
_atom_sites_solution_hydrogens geom
_atom_sites_solution_primary dual
_audit_creation_date 2023-06-22
_audit_creation_method
;FinalCif V123 by Daniel Kratzert, Freiburg 2023, 
https://dkratzert.de/finalcif.html
;
_audit_update_record
;
2025-04-30 deposited with the CCDC.	2025-06-30 downloaded from the CCDC.
;
_cell_angle_alpha 90
_cell_angle_beta 115.6180(10)
_cell_angle_gamma 90
_cell_formula_units_Z 8
_cell_length_a 33.0221(10)
_cell_length_b 18.8484(5)
_cell_length_c 19.1838(6)
_cell_measurement_reflns_used 9820
_cell_measurement_temperature 100.00
_cell_measurement_theta_max 31.431
_cell_measurement_theta_min 2.461
_cell_volume 10766.5(6)
_computing_cell_refinement 'SAINT V8.40B (?, 2016)'
_computing_data_collection 'Bruker BIS V6.2.15/2021-03-15 && APEX4 2022.1-1'
_computing_data_reduction 'SAINT V8.40B (?, 2016)'
_computing_molecular_graphics 'Olex2 1.5 (Dolomanov et al., 2009)'
_computing_publication_material 'Olex2 1.5 (Dolomanov et al., 2009)'
_computing_structure_refinement 'XL  (Sheldrick, 2008)'
_computing_structure_solution 'XT  (Sheldrick, 2015)'
_diffrn_ambient_environment N~2~
_diffrn_ambient_temperature 100.00
_diffrn_detector CPAD
_diffrn_detector_area_resol_mean 7.41
_diffrn_detector_type 'Bruker PHOTON III'
_diffrn_measured_fraction_theta_full 1.000
_diffrn_measured_fraction_theta_max 0.985
_diffrn_measurement_device 'four-circle diffractometer'
_diffrn_measurement_device_type 'Bruker D8 VENTURE dual wavelength Mo/Ag'
_diffrn_measurement_method '\w and \f scans'
_diffrn_measurement_specimen_support 'MiTeGen micromount'
_diffrn_radiation_monochromator 'mirror optics'
_diffrn_radiation_probe x-ray
_diffrn_radiation_type MoK\a
_diffrn_radiation_wavelength 0.71073
_diffrn_reflns_av_R_equivalents 0.0254
_diffrn_reflns_av_unetI/netI 0.0161
_diffrn_reflns_Laue_measured_fraction_full 1.000
_diffrn_reflns_Laue_measured_fraction_max 0.985
_diffrn_reflns_limit_h_max 47
_diffrn_reflns_limit_h_min -48
_diffrn_reflns_limit_k_max 27
_diffrn_reflns_limit_k_min -26
_diffrn_reflns_limit_l_max 27
_diffrn_reflns_limit_l_min -28
_diffrn_reflns_number 250538
_diffrn_reflns_point_group_measured_fraction_full 1.000
_diffrn_reflns_point_group_measured_fraction_max 0.956
_diffrn_reflns_theta_full 25.242
_diffrn_reflns_theta_max 31.539
_diffrn_reflns_theta_min 1.928
_diffrn_source 'microfocus sealed X-ray tube'
_diffrn_source_current 1.4
_diffrn_source_power 0.07
_diffrn_source_type 'Incoatec I\ms'
_diffrn_source_voltage 50.0
_diffrn_standards_number 0
_exptl_absorpt_coefficient_mu 3.406
_exptl_absorpt_correction_T_max 0.7230
_exptl_absorpt_correction_T_min 0.4195
_exptl_absorpt_correction_type numerical
_exptl_absorpt_process_details
;
SADABS-2016/2 (Bruker,2016/2) was used for absorption correction.
wR2(int) was 0.0984 before and 0.0330 after correction.
The Ratio of minimum to maximum transmission is 0.5802.
The \l/2 correction factor is Not present.
;
_exptl_crystal_colour orange
_exptl_crystal_colour_primary orange
_exptl_crystal_density_diffrn 1.403
_exptl_crystal_description block
_exptl_crystal_F_000 4684
_exptl_crystal_recrystallization_method 'Re-crystallisation from solvent: diethyl ether (-20 \%C)'
_exptl_crystal_size_max 0.406
_exptl_crystal_size_mid 0.198
_exptl_crystal_size_min 0.164
_refine_diff_density_max 1.813
_refine_diff_density_min -1.066
_refine_diff_density_rms 0.093
_refine_ls_abs_structure_details
;
 Flack x determined using 15289 quotients [(I+)-(I-)]/[(I+)+(I-)]
 (Parsons, Flack and Wagner, Acta Cryst. B69 (2013) 249-259).
;
_refine_ls_abs_structure_Flack -0.0232(8)
_refine_ls_extinction_method none
_refine_ls_goodness_of_fit_ref 1.042
_refine_ls_hydrogen_treatment constr
_refine_ls_matrix_type full
_refine_ls_number_parameters 1232
_refine_ls_number_reflns 34370
_refine_ls_number_restraints 1
_refine_ls_restrained_S_all 1.042
_refine_ls_R_factor_all 0.0267
_refine_ls_R_factor_gt 0.0254
_refine_ls_shift/su_max 0.008
_refine_ls_shift/su_mean 0.000
_refine_ls_structure_factor_coef Fsqd
_refine_ls_weighting_details 'w=1/[\s^2^(Fo^2^)+(0.0380P)^2^+24.5618P] where P=(Fo^2^+2Fc^2^)/3'
_refine_ls_weighting_scheme calc
_refine_ls_wR_factor_gt 0.0679
_refine_ls_wR_factor_ref 0.0686
_reflns_Friedel_coverage 0.889
_reflns_Friedel_fraction_full 1.000
_reflns_Friedel_fraction_max 0.925
_reflns_number_gt 33367
_reflns_number_total 34370
_reflns_threshold_expression 'I > 2\s(I)'
_cod_data_source_file d5sc03374h3.cif
_cod_data_source_block mo_2015_cg_0m
_cod_original_formula_sum 'C52 H79.50 Bi K N4 O8'
_cod_database_code 1575605
_olex2_refinement_description
;
1. Fixed Uiso
 At 1.2 times of:
  All C(H) groups, All C(H,H) groups
 At 1.5 times of:
  All C(H,H,H) groups
2. Others
 Sof(Bi3)=Sof(Bi4)=1-FVAR(1)
 Sof(Bi1)=Sof(Bi2)=FVAR(1)
3.a Secondary CH2 refined with riding coordinates:
 C69(H69A,H69B), C70(H70A,H70B), C71(H71A,H71B), C72(H72A,H72B), C73(H73A,
 H73B), C75(H75A,H75B), C76(H76A,H76B), C77(H77A,H77B), C78(H78A,H78B),
 C79(H79A,H79B), C80(H80A,H80B), C81(H81A,H81B), C82(H82A,H82B), C83(H83A,H83B),
  C84(H84A,H84B), C85(H85A,H85B), C86(H86A,H86B), C87(H87A,H87B), C88(H88A,
 H88B), C89(H89A,H89B), C90(H90A,H90B), C91(H91A,H91B), C92(H92A,H92B),
 C93(H93A,H93B), C94(H94A,H94B), C95(H95A,H95B), C96(H96A,H96B), C97(H97A,H97B),
  C98(H98A,H98B), C99(H99A,H99B), C100(H10D,H10E), C101(H10F,H10G), C102(H10H,
 H10I), C103(H10J,H10K), C104(H10L,H10M)
3.b Aromatic/amide H refined with riding coordinates:
 C3(H3), C5(H5), C16(H16), C17(H17), C18(H18), C19(H19), C24(H24), C26(H26),
 C37(H37), C39(H39), C50(H50), C51(H51), C52(H52), C53(H53), C58(H58), C60(H60),
  C74(H74)
3.c Idealised Me refined as rotating group:
 C8(H8A,H8B,H8C), C9(H9A,H9B,H9C), C10(H10A,H10B,H10C), C12(H12A,H12B,H12C),
 C13(H13A,H13B,H13C), C14(H14A,H14B,H14C), C28(H28A,H28B,H28C), C29(H29A,H29B,
 H29C), C30(H30A,H30B,H30C), C32(H32A,H32B,H32C), C33(H33A,H33B,H33C), C34(H34A,
 H34B,H34C), C42(H42A,H42B,H42C), C43(H43A,H43B,H43C), C44(H44A,H44B,H44C),
 C46(H46A,H46B,H46C), C47(H47A,H47B,H47C), C48(H48A,H48B,H48C), C62(H62A,H62B,
 H62C), C63(H63A,H63B,H63C), C64(H64A,H64B,H64C), C66(H66A,H66B,H66C), C67(H67A,
 H67B,H67C), C68(H68A,H68B,H68C)
;
_olex2_submission_special_instructions 'No special instructions were received'
_shelx_shelxl_version_number 2018/3
_shelx_space_group_comment
;
The symmetry employed for this shelxl refinement is uniquely defined
by the following loop, which should always be used as a source of
symmetry information in preference to the above space-group names.
They are only intended as comments.
;
_shelx_estimated_absorpt_t_min 0.339
_shelx_estimated_absorpt_t_max 0.605
_diffrn_measurement_ambient_temperature_device_make 'Oxford Cryostream 800'

loop_
_space_group_symop_operation_xyz
'x, y, z'
'-x, y, -z'
'x+1/2, y+1/2, z'
'-x+1/2, y+1/2, -z'

loop_
_atom_site_label
_atom_site_type_symbol
_atom_site_fract_x
_atom_site_fract_y
_atom_site_fract_z
_atom_site_U_iso_or_equiv
_atom_site_adp_type
_atom_site_occupancy
_atom_site_site_symmetry_order
_atom_site_calc_flag
_atom_site_refinement_flags_posn
_atom_site_refinement_flags_adp
_atom_site_refinement_flags_occupancy
_atom_site_disorder_assembly
_atom_site_disorder_group
Bi1 Bi 0.40029(2) 0.26476(2) 0.70759(6) 0.01610(12) Uani 0.906(5) 1 d . . P A 1
O1 O 0.46328(9) 0.23782(15) 0.70869(17) 0.0240(5) Uani 1 1 d . . . . .
O2 O 0.36874(9) 0.28052(16) 0.58387(15) 0.0256(5) Uani 1 1 d . . . . .
N1 N 0.42253(10) 0.16735(17) 0.78184(19) 0.0204(6) Uani 1 1 d . . . . .
N2 N 0.34248(10) 0.19135(17) 0.66278(18) 0.0209(6) Uani 1 1 d . . . . .
C1 C 0.48412(11) 0.17932(18) 0.7487(2) 0.0184(6) Uani 1 1 d . . . . .
C2 C 0.52537(12) 0.15759(19) 0.7512(2) 0.0195(6) Uani 1 1 d . . . . .
C3 C 0.54523(12) 0.0964(2) 0.7936(2) 0.0211(6) Uani 1 1 d . . . . .
H3 H 0.573529 0.081957 0.796767 0.025 Uiso 1 1 calc R U . . .
C4 C 0.52564(12) 0.05560(18) 0.8316(2) 0.0186(6) Uani 1 1 d . . . . .
C5 C 0.48473(12) 0.07861(18) 0.8287(2) 0.0187(6) Uani 1 1 d . . . . .
H5 H 0.470941 0.051938 0.854636 0.022 Uiso 1 1 calc R U . . .
C6 C 0.46359(11) 0.14022(18) 0.7885(2) 0.0175(6) Uani 1 1 d . . . . .
C7 C 0.54991(14) -0.0103(2) 0.8780(2) 0.0231(7) Uani 1 1 d . . . . .
C8 C 0.5641(2) -0.0592(3) 0.8297(3) 0.0417(12) Uani 1 1 d . . . . .
H8A H 0.537844 -0.071055 0.781576 0.063 Uiso 1 1 calc R U . . .
H8B H 0.576938 -0.102737 0.858714 0.063 Uiso 1 1 calc R U . . .
H8C H 0.586591 -0.035298 0.817481 0.063 Uiso 1 1 calc R U . . .
C9 C 0.5202(2) -0.0539(3) 0.9051(4) 0.0498(15) Uani 1 1 d . . . . .
H9A H 0.512141 -0.025038 0.939662 0.075 Uiso 1 1 calc R U . . .
H9B H 0.536659 -0.096129 0.932772 0.075 Uiso 1 1 calc R U . . .
H9C H 0.492868 -0.068466 0.860175 0.075 Uiso 1 1 calc R U . . .
C10 C 0.59145(19) 0.0124(3) 0.9490(3) 0.0420(13) Uani 1 1 d . . . . .
H10A H 0.612112 0.037109 0.932801 0.063 Uiso 1 1 calc R U . . .
H10B H 0.606354 -0.029495 0.979475 0.063 Uiso 1 1 calc R U . . .
H10C H 0.582716 0.044394 0.980392 0.063 Uiso 1 1 calc R U . . .
C11 C 0.54762(13) 0.2003(2) 0.7090(2) 0.0249(7) Uani 1 1 d . . . . .
C12 C 0.55665(13) 0.2766(2) 0.7396(2) 0.0287(7) Uani 1 1 d . . . . .
H12A H 0.528055 0.300381 0.728017 0.043 Uiso 1 1 calc R U . . .
H12B H 0.572676 0.302306 0.714765 0.043 Uiso 1 1 calc R U . . .
H12C H 0.574995 0.275891 0.795690 0.043 Uiso 1 1 calc R U . . .
C13 C 0.59262(17) 0.1679(3) 0.7212(3) 0.0374(10) Uani 1 1 d . . . . .
H13A H 0.613254 0.168967 0.776324 0.056 Uiso 1 1 calc R U . . .
H13B H 0.605444 0.195233 0.692114 0.056 Uiso 1 1 calc R U . . .
H13C H 0.588025 0.118648 0.702944 0.056 Uiso 1 1 calc R U . . .
C14 C 0.51696(18) 0.2008(3) 0.6211(3) 0.0364(10) Uani 1 1 d . . . . .
H14A H 0.513496 0.152315 0.600952 0.055 Uiso 1 1 calc R U . . .
H14B H 0.530509 0.230583 0.594951 0.055 Uiso 1 1 calc R U . . .
H14C H 0.487448 0.219947 0.611716 0.055 Uiso 1 1 calc R U . . .
C15 C 0.38673(12) 0.12644(19) 0.7797(2) 0.0204(6) Uani 1 1 d . . . . .
C16 C 0.38945(13) 0.0776(2) 0.8363(2) 0.0232(7) Uani 1 1 d . . . . .
H16 H 0.417658 0.069162 0.878895 0.028 Uiso 1 1 calc R U . . .
C17 C 0.35152(15) 0.0407(2) 0.8317(3) 0.0255(8) Uani 1 1 d . . . . .
H17 H 0.354190 0.006350 0.869732 0.031 Uiso 1 1 calc R U . . .
C18 C 0.31012(13) 0.0549(2) 0.7712(3) 0.0267(8) Uani 1 1 d . . . . .
H18 H 0.284168 0.030621 0.768035 0.032 Uiso 1 1 calc R U . . .
C19 C 0.30625(12) 0.1044(2) 0.7148(2) 0.0240(7) Uani 1 1 d . . . . .
H19 H 0.277466 0.114498 0.674479 0.029 Uiso 1 1 calc R U . . .
C20 C 0.34392(12) 0.1397(2) 0.7164(2) 0.0209(6) Uani 1 1 d . . . . .
C21 C 0.32324(12) 0.1823(2) 0.5825(2) 0.0209(7) Uani 1 1 d . . . . .
C22 C 0.33851(12) 0.2312(2) 0.5425(2) 0.0216(7) Uani 1 1 d . . . . .
C23 C 0.32197(13) 0.2275(2) 0.4615(2) 0.0249(7) Uani 1 1 d . . . . .
C24 C 0.28983(13) 0.1751(2) 0.4227(2) 0.0256(7) Uani 1 1 d . . . . .
H24 H 0.277747 0.172872 0.367889 0.031 Uiso 1 1 calc R U . . .
C25 C 0.27474(12) 0.1259(2) 0.4610(2) 0.0250(7) Uani 1 1 d . . . . .
C26 C 0.29220(12) 0.1300(2) 0.5414(2) 0.0238(7) Uani 1 1 d . . . . .
H26 H 0.282802 0.096589 0.568531 0.029 Uiso 1 1 calc R U . . .
C27 C 0.23867(14) 0.0714(2) 0.4136(2) 0.0282(8) Uani 1 1 d . . . . .
C28 C 0.19576(14) 0.1107(3) 0.3602(3) 0.0322(9) Uani 1 1 d . . . . .
H28A H 0.184176 0.137554 0.391472 0.048 Uiso 1 1 calc R U . . .
H28B H 0.173144 0.076246 0.328148 0.048 Uiso 1 1 calc R U . . .
H28C H 0.202523 0.143347 0.326923 0.048 Uiso 1 1 calc R U . . .
C29 C 0.25574(16) 0.0274(3) 0.3646(3) 0.0408(11) Uani 1 1 d . . . . .
H29A H 0.263882 0.059148 0.332177 0.061 Uiso 1 1 calc R U . . .
H29B H 0.232082 -0.005149 0.331576 0.061 Uiso 1 1 calc R U . . .
H29C H 0.282183 0.000130 0.398616 0.061 Uiso 1 1 calc R U . . .
C30 C 0.22663(18) 0.0211(3) 0.4641(3) 0.0407(12) Uani 1 1 d . . . . .
H30A H 0.253426 -0.005416 0.498164 0.061 Uiso 1 1 calc R U . . .
H30B H 0.203421 -0.012099 0.431084 0.061 Uiso 1 1 calc R U . . .
H30C H 0.215325 0.048535 0.495339 0.061 Uiso 1 1 calc R U . . .
C31 C 0.33841(12) 0.2799(3) 0.4187(2) 0.0291(8) Uani 1 1 d . . . . .
C32 C 0.39003(13) 0.2734(3) 0.4481(2) 0.0341(8) Uani 1 1 d . . . . .
H32A H 0.400085 0.306223 0.419083 0.051 Uiso 1 1 calc R U . . .
H32B H 0.397701 0.224730 0.440428 0.051 Uiso 1 1 calc R U . . .
H32C H 0.404915 0.285297 0.503177 0.051 Uiso 1 1 calc R U . . .
C33 C 0.31684(15) 0.2652(4) 0.3307(2) 0.0405(13) Uani 1 1 d . . . . .
H33A H 0.284256 0.271814 0.309593 0.061 Uiso 1 1 calc R U . . .
H33B H 0.323349 0.216262 0.321424 0.061 Uiso 1 1 calc R U . . .
H33C H 0.329238 0.298059 0.305393 0.061 Uiso 1 1 calc R U . . .
C34 C 0.32731(16) 0.3568(3) 0.4317(3) 0.0350(10) Uani 1 1 d . . . . .
H34A H 0.339290 0.389538 0.405518 0.053 Uiso 1 1 calc R U . . .
H34B H 0.340931 0.367157 0.487169 0.053 Uiso 1 1 calc R U . . .
H34C H 0.294669 0.362566 0.410516 0.053 Uiso 1 1 calc R U . . .
Bi2 Bi 0.60375(2) 0.77453(2) 0.77113(2) 0.01507(9) Uani 0.906(5) 1 d . . P A 1
O3 O 0.63687(9) 0.78754(14) 0.89696(16) 0.0237(5) Uani 1 1 d . . . . .
O4 O 0.53826(8) 0.75733(14) 0.77234(15) 0.0213(5) Uani 1 1 d . . . . .
N3 N 0.66146(11) 0.70004(18) 0.8130(2) 0.0241(6) Uani 1 1 d . . . . .
N4 N 0.57706(10) 0.67390(16) 0.70794(18) 0.0187(5) Uani 1 1 d . . . . .
C35 C 0.66728(12) 0.73744(19) 0.9361(2) 0.0235(7) Uani 1 1 d . . . . .
C36 C 0.68173(12) 0.6901(2) 0.8934(2) 0.0240(7) Uani 1 1 d . . . . .
C37 C 0.71225(13) 0.6355(2) 0.9321(3) 0.0275(8) Uani 1 1 d . . . . .
H37 H 0.721956 0.604061 0.903676 0.033 Uiso 1 1 calc R U . . .
C38 C 0.72832(13) 0.6271(2) 1.0116(3) 0.0281(8) Uani 1 1 d . . . . .
C39 C 0.71441(13) 0.6748(2) 1.0525(2) 0.0275(8) Uani 1 1 d . . . . .
H39 H 0.725967 0.669542 1.106955 0.033 Uiso 1 1 calc R U . . .
C40 C 0.68405(13) 0.7305(2) 1.0167(2) 0.0263(8) Uani 1 1 d . . . . .
C41 C 0.66994(14) 0.7830(2) 1.0637(2) 0.0295(8) Uani 1 1 d . . . . .
C42 C 0.61865(15) 0.7816(3) 1.0373(2) 0.0324(9) Uani 1 1 d . . . . .
H42A H 0.603243 0.788285 0.981138 0.049 Uiso 1 1 calc R U . . .
H42B H 0.610184 0.819757 1.063029 0.049 Uiso 1 1 calc R U . . .
H42C H 0.609963 0.735740 1.050831 0.049 Uiso 1 1 calc R U . . .
C43 C 0.6924(2) 0.7656(5) 1.1505(3) 0.0484(13) Uani 1 1 d . . . . .
H43A H 0.684755 0.802376 1.178953 0.073 Uiso 1 1 calc R U . . .
H43B H 0.725017 0.763830 1.168674 0.073 Uiso 1 1 calc R U . . .
H43C H 0.681610 0.719488 1.159209 0.073 Uiso 1 1 calc R U . . .
C44 C 0.68393(16) 0.8586(2) 1.0518(3) 0.0342(9) Uani 1 1 d . . . . .
H44A H 0.669489 0.870487 0.996703 0.051 Uiso 1 1 calc R U . . .
H44B H 0.716625 0.860584 1.070666 0.051 Uiso 1 1 calc R U . . .
H44C H 0.674548 0.892611 1.080623 0.051 Uiso 1 1 calc R U . . .
C45 C 0.75991(14) 0.5646(2) 1.0544(3) 0.0328(10) Uani 1 1 d . . . . .
C46 C 0.73425(18) 0.5136(3) 1.0835(4) 0.0437(13) Uani 1 1 d . . . . .
H46A H 0.727593 0.537529 1.122723 0.066 Uiso 1 1 calc R U . . .
H46B H 0.752690 0.471530 1.106234 0.066 Uiso 1 1 calc R U . . .
H46C H 0.706102 0.499275 1.040142 0.066 Uiso 1 1 calc R U . . .
C47 C 0.80216(16) 0.5919(3) 1.1231(3) 0.0418(12) Uani 1 1 d . . . . .
H47A H 0.817202 0.627110 1.104925 0.063 Uiso 1 1 calc R U . . .
H47B H 0.822615 0.552110 1.147144 0.063 Uiso 1 1 calc R U . . .
H47C H 0.793627 0.613736 1.161186 0.063 Uiso 1 1 calc R U . . .
C48 C 0.77535(17) 0.5232(3) 1.0016(4) 0.0415(12) Uani 1 1 d . . . . .
H48A H 0.749135 0.503402 0.958105 0.062 Uiso 1 1 calc R U . . .
H48B H 0.795323 0.484572 1.030918 0.062 Uiso 1 1 calc R U . . .
H48C H 0.791483 0.555107 0.982007 0.062 Uiso 1 1 calc R U . . .
C49 C 0.65562(12) 0.6449(2) 0.7602(2) 0.0214(7) Uani 1 1 d . . . . .
C50 C 0.69102(14) 0.6059(2) 0.7572(3) 0.0277(8) Uani 1 1 d . . . . .
H50 H 0.721070 0.616257 0.792715 0.033 Uiso 1 1 calc R U . . .
C51 C 0.68275(14) 0.5524(2) 0.7030(3) 0.0283(8) Uani 1 1 d . . . . .
H51 H 0.707011 0.525420 0.702841 0.034 Uiso 1 1 calc R U . . .
C52 C 0.63934(15) 0.5382(2) 0.6492(3) 0.0264(8) Uani 1 1 d . . . . .
H52 H 0.633759 0.501203 0.612588 0.032 Uiso 1 1 calc R U . . .
C53 C 0.60370(13) 0.5784(2) 0.6488(2) 0.0221(7) Uani 1 1 d . . . . .
H53 H 0.574155 0.570004 0.610019 0.026 Uiso 1 1 calc R U . . .
C54 C 0.61076(12) 0.63096(19) 0.7045(2) 0.0185(6) Uani 1 1 d . . . . .
C55 C 0.53619(11) 0.65014(18) 0.7047(2) 0.0174(6) Uani 1 1 d . . . . .
C56 C 0.51655(11) 0.69673(19) 0.7406(2) 0.0182(6) Uani 1 1 d . . . . .
C57 C 0.47537(12) 0.6790(2) 0.7413(2) 0.0211(6) Uani 1 1 d . . . . .
C58 C 0.45447(12) 0.6157(2) 0.7060(2) 0.0227(7) Uani 1 1 d . . . . .
H58 H 0.426034 0.604623 0.704531 0.027 Uiso 1 1 calc R U . . .
C59 C 0.47345(12) 0.5678(2) 0.6729(2) 0.0206(6) Uani 1 1 d . . . . .
C60 C 0.51450(12) 0.58653(19) 0.6732(2) 0.0192(6) Uani 1 1 d . . . . .
H60 H 0.528083 0.554737 0.651220 0.023 Uiso 1 1 calc R U . . .
C61 C 0.45120(14) 0.4976(2) 0.6355(2) 0.0234(7) Uani 1 1 d . . . . .
C62 C 0.44234(17) 0.4972(2) 0.5505(3) 0.0325(9) Uani 1 1 d . . . . .
H62A H 0.421249 0.535315 0.523124 0.049 Uiso 1 1 calc R U . . .
H62B H 0.429448 0.451424 0.527370 0.049 Uiso 1 1 calc R U . . .
H62C H 0.470641 0.504700 0.546573 0.049 Uiso 1 1 calc R U . . .
C63 C 0.48168(17) 0.4350(2) 0.6754(3) 0.0349(10) Uani 1 1 d . . . . .
H63A H 0.466471 0.390570 0.651836 0.052 Uiso 1 1 calc R U . . .
H63B H 0.488502 0.435106 0.730483 0.052 Uiso 1 1 calc R U . . .
H63C H 0.509664 0.438943 0.669644 0.052 Uiso 1 1 calc R U . . .
C64 C 0.40624(16) 0.4860(3) 0.6389(3) 0.0382(10) Uani 1 1 d . . . . .
H64A H 0.384975 0.522818 0.608592 0.057 Uiso 1 1 calc R U . . .
H64B H 0.410661 0.488409 0.692721 0.057 Uiso 1 1 calc R U . . .
H64C H 0.394295 0.439222 0.617466 0.057 Uiso 1 1 calc R U . . .
C65 C 0.45408(14) 0.7290(2) 0.7800(2) 0.0262(7) Uani 1 1 d . . . . .
C66 C 0.40959(18) 0.6999(3) 0.7743(4) 0.0441(13) Uani 1 1 d . . . . .
H66A H 0.397101 0.732895 0.799421 0.066 Uiso 1 1 calc R U . . .
H66B H 0.414698 0.653671 0.800103 0.066 Uiso 1 1 calc R U . . .
H66C H 0.388429 0.694467 0.719807 0.066 Uiso 1 1 calc R U . . .
C67 C 0.48634(18) 0.7383(3) 0.8668(3) 0.0359(10) Uani 1 1 d . . . . .
H67A H 0.474620 0.775085 0.889287 0.054 Uiso 1 1 calc R U . . .
H67B H 0.516116 0.752281 0.872122 0.054 Uiso 1 1 calc R U . . .
H67C H 0.488665 0.693338 0.893999 0.054 Uiso 1 1 calc R U . . .
C68 C 0.44422(15) 0.8019(3) 0.7402(3) 0.0334(9) Uani 1 1 d . . . . .
H68A H 0.423375 0.796187 0.685533 0.050 Uiso 1 1 calc R U . . .
H68B H 0.472288 0.823020 0.744302 0.050 Uiso 1 1 calc R U . . .
H68C H 0.430715 0.832947 0.765325 0.050 Uiso 1 1 calc R U . . .
Bi3 Bi 0.6002(2) 0.7661(5) 0.7829(7) 0.0396(14) Uani 0.094(5) 1 d . . P A 2
Bi4 Bi 0.39551(14) 0.2642(3) 0.7243(3) 0.0137(6) Uani 0.094(5) 1 d . . P A 2
K1 K 0.60977(3) 0.39337(5) 0.98805(5) 0.02430(15) Uani 1 1 d . . . . .
O5 O 0.54585(13) 0.2849(2) 0.9620(2) 0.0452(9) Uani 1 1 d . . . . .
O6 O 0.51686(12) 0.4182(2) 0.8949(2) 0.0435(9) Uani 1 1 d . . . . .
O7 O 0.66114(13) 0.36942(19) 1.15394(18) 0.0378(8) Uani 1 1 d . . . . .
O8 O 0.61940(12) 0.50051(18) 1.09789(19) 0.0361(8) Uani 1 1 d . . . . .
O9 O 0.66351(17) 0.3234(2) 0.9302(3) 0.0517(10) Uani 1 1 d . . . . .
O10 O 0.64013(17) 0.4637(2) 0.8928(2) 0.0503(10) Uani 1 1 d . . . . .
N5 N 0.64419(15) 0.2492(2) 1.0459(2) 0.0364(8) Uani 1 1 d . . . . .
N6 N 0.57478(16) 0.5387(3) 0.9349(3) 0.0429(11) Uani 1 1 d . . . . .
C69 C 0.6041(2) 0.2051(3) 1.0385(3) 0.0422(11) Uani 1 1 d . . . . .
H69A H 0.612753 0.154399 1.043833 0.051 Uiso 1 1 calc R U . . .
H69B H 0.596702 0.217210 1.081915 0.051 Uiso 1 1 calc R U . . .
C70 C 0.5640(2) 0.2145(3) 0.9664(3) 0.0421(12) Uani 1 1 d . . . . .
H70A H 0.571583 0.206957 0.922279 0.050 Uiso 1 1 calc R U . . .
H70B H 0.541217 0.178840 0.962892 0.050 Uiso 1 1 calc R U . . .
C71 C 0.50599(17) 0.2938(3) 0.8968(3) 0.0432(12) Uani 1 1 d . . . . .
H71A H 0.484225 0.257391 0.896167 0.052 Uiso 1 1 calc R U . . .
H71B H 0.511295 0.286927 0.850294 0.052 Uiso 1 1 calc R U . . .
C72 C 0.48649(18) 0.3657(3) 0.8941(3) 0.0434(12) Uani 1 1 d . . . . .
H72A H 0.458054 0.370361 0.846606 0.052 Uiso 1 1 calc R U . . .
H72B H 0.479736 0.372040 0.939230 0.052 Uiso 1 1 calc R U . . .
C73 C 0.49934(19) 0.4872(3) 0.8880(3) 0.0460(13) Uani 1 1 d . . . . .
H73A H 0.497347 0.500679 0.936320 0.055 Uiso 1 1 calc R U . . .
H73B H 0.468773 0.489082 0.845029 0.055 Uiso 1 1 calc R U . . .
C74 C 0.5305(2) 0.5392(3) 0.8723(4) 0.0576(19) Uani 1 1 d . . . . .
H74 H 0.521630 0.567700 0.827184 0.069 Uiso 1 1 calc R U . . .
C75 C 0.6637(3) 0.2167(3) 0.9997(4) 0.0534(15) Uani 1 1 d . . . . .
H75A H 0.639426 0.198508 0.951289 0.064 Uiso 1 1 calc R U . . .
H75B H 0.682402 0.175933 1.028253 0.064 Uiso 1 1 calc R U . . .
C76 C 0.69309(19) 0.2697(3) 0.9796(4) 0.0501(12) Uani 1 1 d . . . . .
H76A H 0.715999 0.291462 1.027352 0.060 Uiso 1 1 calc R U . . .
H76B H 0.708629 0.244835 0.952660 0.060 Uiso 1 1 calc R U . . .
C77 C 0.6841(2) 0.3646(3) 0.8940(4) 0.0530(16) Uani 1 1 d . . . . .
H77A H 0.692292 0.333966 0.860147 0.064 Uiso 1 1 calc R U . . .
H77B H 0.712119 0.385497 0.933729 0.064 Uiso 1 1 calc R U . . .
C78 C 0.6545(2) 0.4216(3) 0.8479(3) 0.0519(15) Uani 1 1 d . . . . .
H78A H 0.670673 0.451420 0.825706 0.062 Uiso 1 1 calc R U . . .
H78B H 0.628053 0.400674 0.804574 0.062 Uiso 1 1 calc R U . . .
C79 C 0.6147(2) 0.5232(3) 0.8513(3) 0.0481(14) Uani 1 1 d . . . . .
H79A H 0.585597 0.506892 0.810411 0.058 Uiso 1 1 calc R U . . .
H79B H 0.631117 0.548410 0.826198 0.058 Uiso 1 1 calc R U . . .
C80 C 0.6063(2) 0.5731(3) 0.9052(4) 0.0528(16) Uani 1 1 d . . . . .
H80A H 0.592825 0.617606 0.877607 0.063 Uiso 1 1 calc R U . . .
H80B H 0.635223 0.584961 0.949467 0.063 Uiso 1 1 calc R U . . .
C81 C 0.6758(2) 0.2504(3) 1.1275(3) 0.0457(12) Uani 1 1 d . . . . .
H81A H 0.705766 0.263528 1.131570 0.055 Uiso 1 1 calc R U . . .
H81B H 0.678111 0.201801 1.148431 0.055 Uiso 1 1 calc R U . . .
C82 C 0.6644(2) 0.2994(3) 1.1767(3) 0.0442(12) Uani 1 1 d . . . . .
H82A H 0.635436 0.284524 1.175844 0.053 Uiso 1 1 calc R U . . .
H82B H 0.687685 0.295401 1.230668 0.053 Uiso 1 1 calc R U . . .
C83 C 0.6509(2) 0.4175(3) 1.1991(3) 0.0391(11) Uani 1 1 d . . . . .
H83A H 0.673745 0.413238 1.253403 0.047 Uiso 1 1 calc R U . . .
H83B H 0.621449 0.404739 1.197560 0.047 Uiso 1 1 calc R U . . .
C84 C 0.6493(2) 0.4910(3) 1.1745(3) 0.0424(13) Uani 1 1 d . . . . .
H84A H 0.640305 0.521676 1.207340 0.051 Uiso 1 1 calc R U . . .
H84B H 0.679626 0.505822 1.181881 0.051 Uiso 1 1 calc R U . . .
C85 C 0.61600(19) 0.5721(3) 1.0735(3) 0.0406(11) Uani 1 1 d . . . . .
H85A H 0.643789 0.585593 1.069119 0.049 Uiso 1 1 calc R U . . .
H85B H 0.613294 0.603047 1.112967 0.049 Uiso 1 1 calc R U . . .
C86 C 0.5769(2) 0.5839(3) 0.9982(4) 0.0563(17) Uani 1 1 d . . . . .
H86A H 0.549187 0.576526 1.005174 0.068 Uiso 1 1 calc R U . . .
H86B H 0.577172 0.634050 0.983081 0.068 Uiso 1 1 calc R U . . .
K2 K 0.36822(3) 0.88040(5) 0.49057(5) 0.02207(14) Uani 1 1 d . . . . .
O11 O 0.39503(11) 0.74229(17) 0.5120(2) 0.0314(6) Uani 1 1 d . . . . .
O12 O 0.45868(10) 0.85110(17) 0.53736(18) 0.0276(6) Uani 1 1 d . . . . .
O13 O 0.29646(10) 0.86064(18) 0.52951(17) 0.0290(6) Uani 1 1 d . . . . .
O14 O 0.37142(10) 0.93289(17) 0.62774(17) 0.0277(6) Uani 1 1 d . . . . .
O15 O 0.33200(11) 0.86817(18) 0.32391(18) 0.0316(6) Uani 1 1 d . . . . .
O16 O 0.37017(11) 0.99303(17) 0.40089(18) 0.0290(6) Uani 1 1 d . . . . .
N7 N 0.30189(11) 0.7736(2) 0.4116(2) 0.0293(6) Uani 1 1 d . . . . .
N8 N 0.42929(13) 0.9923(2) 0.5640(2) 0.0294(7) Uani 1 1 d . . . . .
C87 C 0.31774(16) 0.7103(2) 0.4604(3) 0.0352(10) Uani 1 1 d . . . . .
H87A H 0.296653 0.670721 0.435572 0.042 Uiso 1 1 calc R U . . .
H87B H 0.317338 0.719884 0.510808 0.042 Uiso 1 1 calc R U . . .
C88 C 0.36456(17) 0.6873(3) 0.4744(4) 0.0388(11) Uani 1 1 d . . . . .
H88A H 0.373101 0.644022 0.506831 0.047 Uiso 1 1 calc R U . . .
H88B H 0.365325 0.676228 0.424568 0.047 Uiso 1 1 calc R U . . .
C89 C 0.43826(16) 0.7270(2) 0.5165(3) 0.0333(9) Uani 1 1 d . . . . .
H89A H 0.437112 0.727943 0.464105 0.040 Uiso 1 1 calc R U . . .
H89B H 0.447758 0.678934 0.538354 0.040 Uiso 1 1 calc R U . . .
C90 C 0.47196(14) 0.7817(2) 0.5676(3) 0.0303(8) Uani 1 1 d . . . . .
H90A H 0.473981 0.779232 0.620577 0.036 Uiso 1 1 calc R U . . .
H90B H 0.502014 0.771050 0.570564 0.036 Uiso 1 1 calc R U . . .
C91 C 0.48901(16) 0.9031(2) 0.5862(3) 0.0311(9) Uani 1 1 d . . . . .
H91A H 0.518668 0.897285 0.585685 0.037 Uiso 1 1 calc R U . . .
H91B H 0.492986 0.896223 0.639963 0.037 Uiso 1 1 calc R U . . .
C92 C 0.47184(16) 0.9762(2) 0.5600(3) 0.0334(9) Uani 1 1 d . . . . .
H92A H 0.494816 1.010864 0.592255 0.040 Uiso 1 1 calc R U . . .
H92B H 0.467508 0.982241 0.505942 0.040 Uiso 1 1 calc R U . . .
C93 C 0.25884(14) 0.8002(2) 0.4087(3) 0.0304(8) Uani 1 1 d . . . . .
H93A H 0.234955 0.765025 0.381137 0.036 Uiso 1 1 calc R U . . .
H93B H 0.250691 0.844782 0.378522 0.036 Uiso 1 1 calc R U . . .
C94 C 0.26025(15) 0.8139(3) 0.4874(3) 0.0314(9) Uani 1 1 d . . . . .
H94A H 0.231580 0.835445 0.481469 0.038 Uiso 1 1 calc R U . . .
H94B H 0.264370 0.768649 0.515856 0.038 Uiso 1 1 calc R U . . .
C95 C 0.31006(16) 0.8590(3) 0.6108(3) 0.0370(10) Uani 1 1 d . . . . .
H95A H 0.329467 0.817233 0.633634 0.044 Uiso 1 1 calc R U . . .
H95B H 0.283321 0.854981 0.621344 0.044 Uiso 1 1 calc R U . . .
C96 C 0.33521(16) 0.9254(3) 0.6466(3) 0.0371(10) Uani 1 1 d . . . . .
H96A H 0.314985 0.966876 0.627439 0.044 Uiso 1 1 calc R U . . .
H96B H 0.346332 0.923161 0.703511 0.044 Uiso 1 1 calc R U . . .
C97 C 0.39471(17) 0.9986(3) 0.6570(3) 0.0361(10) Uani 1 1 d . . . . .
H97A H 0.402156 1.003305 0.712607 0.043 Uiso 1 1 calc R U . . .
H97B H 0.375295 1.038986 0.629135 0.043 Uiso 1 1 calc R U . . .
C98 C 0.43769(17) 0.9995(3) 0.6457(3) 0.0358(10) Uani 1 1 d . . . . .
H98A H 0.453809 1.044589 0.666295 0.043 Uiso 1 1 calc R U . . .
H98B H 0.457372 0.960194 0.675739 0.043 Uiso 1 1 calc R U . . .
C99 C 0.29679(17) 0.7603(3) 0.3324(3) 0.0373(10) Uani 1 1 d . . . . .
H99A H 0.269980 0.730146 0.304984 0.045 Uiso 1 1 calc R U . . .
H99B H 0.323280 0.733472 0.335407 0.045 Uiso 1 1 calc R U . . .
C100 C 0.29203(18) 0.8265(3) 0.2857(3) 0.0375(10) Uani 1 1 d . . . . .
H10D H 0.287899 0.813940 0.232933 0.045 Uiso 1 1 calc R U . . .
H10E H 0.265482 0.853911 0.281473 0.045 Uiso 1 1 calc R U . . .
C101 C 0.32819(18) 0.9323(3) 0.2823(3) 0.0351(9) Uani 1 1 d . . . . .
H10F H 0.300140 0.957213 0.274446 0.042 Uiso 1 1 calc R U . . .
H10G H 0.326890 0.921423 0.230873 0.042 Uiso 1 1 calc R U . . .
C102 C 0.36740(19) 0.9786(3) 0.3261(3) 0.0372(10) Uani 1 1 d . . . . .
H10H H 0.395267 0.954834 0.331112 0.045 Uiso 1 1 calc R U . . .
H10I H 0.364329 1.023661 0.297738 0.045 Uiso 1 1 calc R U . . .
C103 C 0.39605(18) 1.0545(2) 0.4351(3) 0.0359(10) Uani 1 1 d . . . . .
H10J H 0.378944 1.097504 0.409087 0.043 Uiso 1 1 calc R U . . .
H10K H 0.424151 1.053627 0.428386 0.043 Uiso 1 1 calc R U . . .
C104 C 0.40732(18) 1.0571(2) 0.5213(3) 0.0355(10) Uani 1 1 d . . . . .
H10L H 0.427309 1.098138 0.544957 0.043 Uiso 1 1 calc R U . . .
H10M H 0.379255 1.064966 0.527005 0.043 Uiso 1 1 calc R U . . .

loop_
_atom_site_aniso_label
_atom_site_aniso_U_11
_atom_site_aniso_U_22
_atom_site_aniso_U_33
_atom_site_aniso_U_23
_atom_site_aniso_U_13
_atom_site_aniso_U_12
Bi1 0.01195(9) 0.01373(8) 0.01675(19) -0.00177(12) 0.00067(9) 0.00081(8)
O1 0.0162(11) 0.0206(12) 0.0282(13) 0.0071(10) 0.0030(10) 0.0030(9)
O2 0.0194(11) 0.0219(13) 0.0247(12) -0.0005(11) -0.0006(9) -0.0037(10)
N1 0.0122(12) 0.0173(13) 0.0252(15) 0.0009(11) 0.0019(11) -0.0001(10)
N2 0.0131(13) 0.0207(14) 0.0202(14) -0.0015(11) -0.0009(11) -0.0004(10)
C1 0.0153(14) 0.0154(14) 0.0175(14) -0.0004(11) 0.0005(12) 0.0003(11)
C2 0.0173(15) 0.0184(15) 0.0187(15) -0.0011(12) 0.0039(12) 0.0007(12)
C3 0.0195(16) 0.0197(16) 0.0208(16) -0.0016(12) 0.0057(13) 0.0033(12)
C4 0.0167(15) 0.0164(14) 0.0156(14) -0.0005(11) 0.0003(12) 0.0024(11)
C5 0.0162(15) 0.0164(14) 0.0172(14) -0.0006(11) 0.0013(12) 0.0003(11)
C6 0.0122(14) 0.0158(14) 0.0177(14) -0.0016(11) -0.0001(11) -0.0001(11)
C7 0.0251(18) 0.0175(16) 0.0225(17) 0.0018(13) 0.0063(15) 0.0058(13)
C8 0.064(3) 0.030(2) 0.031(2) 0.0041(17) 0.020(2) 0.023(2)
C9 0.045(3) 0.033(2) 0.078(4) 0.027(3) 0.033(3) 0.016(2)
C10 0.043(3) 0.033(2) 0.028(2) 0.0009(17) -0.007(2) 0.009(2)
C11 0.0231(17) 0.0263(18) 0.0243(17) 0.0038(14) 0.0095(14) 0.0031(14)
C12 0.0245(16) 0.0234(18) 0.0376(19) 0.0020(17) 0.0130(14) -0.0035(15)
C13 0.034(2) 0.043(3) 0.045(3) 0.013(2) 0.025(2) 0.0109(19)
C14 0.041(2) 0.044(3) 0.024(2) 0.0048(18) 0.0140(18) 0.002(2)
C15 0.0142(14) 0.0193(15) 0.0228(16) -0.0040(12) 0.0034(13) 0.0001(12)
C16 0.0181(16) 0.0216(16) 0.0258(17) 0.0008(13) 0.0057(14) -0.0004(13)
C17 0.0215(18) 0.0256(19) 0.030(2) 0.0009(15) 0.0116(17) -0.0044(14)
C18 0.0200(17) 0.0282(19) 0.032(2) -0.0037(15) 0.0110(15) -0.0039(14)
C19 0.0129(15) 0.0292(18) 0.0261(17) -0.0026(14) 0.0048(13) -0.0005(13)
C20 0.0141(14) 0.0205(16) 0.0222(16) -0.0040(12) 0.0022(12) 0.0006(12)
C21 0.0121(14) 0.0220(16) 0.0214(16) -0.0020(12) 0.0004(12) 0.0013(12)
C22 0.0133(14) 0.0207(16) 0.0234(16) -0.0004(12) 0.0011(13) 0.0007(12)
C23 0.0148(15) 0.0297(19) 0.0239(17) -0.0020(14) 0.0025(13) 0.0006(13)
C24 0.0184(16) 0.0321(19) 0.0198(16) -0.0041(14) 0.0022(13) -0.0032(14)
C25 0.0144(15) 0.0291(18) 0.0240(17) -0.0077(14) 0.0013(13) -0.0039(13)
C26 0.0135(15) 0.0262(18) 0.0236(17) -0.0037(14) 0.0006(13) -0.0024(13)
C27 0.0194(17) 0.030(2) 0.0263(19) -0.0078(15) 0.0017(15) -0.0060(14)
C28 0.0190(18) 0.041(2) 0.0277(19) -0.0084(17) 0.0020(15) -0.0045(16)
C29 0.027(2) 0.040(3) 0.049(3) -0.020(2) 0.010(2) -0.0060(18)
C30 0.034(2) 0.039(3) 0.033(2) -0.0036(19) -0.0003(19) -0.017(2)
C31 0.0182(15) 0.039(2) 0.0279(17) 0.0030(17) 0.0079(13) -0.0060(16)
C32 0.0213(16) 0.043(2) 0.0371(19) -0.004(2) 0.0116(15) -0.0035(19)
C33 0.033(2) 0.065(4) 0.0229(17) -0.005(3) 0.0112(15) -0.017(3)
C34 0.028(2) 0.035(2) 0.039(2) 0.0115(18) 0.0104(18) 0.0001(17)
Bi2 0.01342(8) 0.01258(18) 0.01845(10) 0.00395(9) 0.00618(7) 0.00190(9)
O3 0.0209(12) 0.0173(12) 0.0237(12) 0.0004(9) 0.0010(10) 0.0043(9)
O4 0.0167(10) 0.0206(12) 0.0246(11) -0.0041(10) 0.0071(9) -0.0001(9)
N3 0.0179(14) 0.0207(14) 0.0270(16) -0.0014(12) 0.0035(12) 0.0052(11)
N4 0.0150(13) 0.0175(13) 0.0220(14) 0.0015(10) 0.0065(11) 0.0026(10)
C35 0.0167(15) 0.0166(15) 0.0271(18) -0.0001(13) 0.0001(13) 0.0018(12)
C36 0.0155(15) 0.0190(16) 0.0289(18) -0.0031(13) 0.0016(14) 0.0008(12)
C37 0.0204(17) 0.0188(17) 0.031(2) -0.0021(14) -0.0002(15) 0.0020(13)
C38 0.0185(17) 0.0179(16) 0.032(2) 0.0004(14) -0.0034(15) 0.0001(13)
C39 0.0218(18) 0.0200(16) 0.0268(18) 0.0019(14) -0.0026(14) 0.0003(13)
C40 0.0211(17) 0.0185(16) 0.0270(18) -0.0004(13) -0.0010(14) -0.0013(13)
C41 0.0292(18) 0.0231(19) 0.0241(16) -0.0019(14) 0.0001(14) 0.0012(15)
C42 0.034(2) 0.031(2) 0.0298(18) -0.0033(17) 0.0112(16) -0.0024(17)
C43 0.057(3) 0.042(3) 0.030(2) -0.007(3) 0.003(2) 0.010(3)
C44 0.031(2) 0.0206(18) 0.041(2) -0.0055(16) 0.0068(19) -0.0034(15)
C45 0.0205(18) 0.0212(18) 0.039(2) 0.0052(16) -0.0035(17) 0.0015(14)
C46 0.033(2) 0.031(2) 0.058(3) 0.019(2) 0.011(2) 0.0071(18)
C47 0.026(2) 0.036(2) 0.041(3) 0.010(2) -0.0060(19) 0.0002(18)
C48 0.026(2) 0.030(2) 0.058(3) 0.006(2) 0.009(2) 0.0093(17)
C49 0.0180(16) 0.0192(15) 0.0237(16) 0.0009(12) 0.0060(13) 0.0027(12)
C50 0.0181(17) 0.0265(19) 0.036(2) -0.0003(16) 0.0089(16) 0.0038(14)
C51 0.0225(18) 0.0271(19) 0.037(2) 0.0010(16) 0.0139(17) 0.0074(14)
C52 0.030(2) 0.0246(18) 0.0263(19) -0.0002(14) 0.0135(16) 0.0062(15)
C53 0.0211(16) 0.0234(17) 0.0210(16) 0.0026(13) 0.0084(13) 0.0051(13)
C54 0.0163(15) 0.0195(15) 0.0198(15) 0.0045(12) 0.0078(12) 0.0040(11)
C55 0.0140(14) 0.0169(14) 0.0174(14) 0.0018(11) 0.0031(12) 0.0036(11)
C56 0.0135(14) 0.0187(15) 0.0185(15) 0.0018(11) 0.0032(12) 0.0027(11)
C57 0.0160(15) 0.0228(16) 0.0238(16) -0.0008(13) 0.0080(13) 0.0007(12)
C58 0.0168(15) 0.0255(17) 0.0247(17) 0.0000(13) 0.0080(13) -0.0010(13)
C59 0.0169(15) 0.0201(16) 0.0201(15) 0.0008(12) 0.0035(13) 0.0005(12)
C60 0.0171(15) 0.0166(14) 0.0188(15) 0.0013(11) 0.0031(12) 0.0026(11)
C61 0.0246(18) 0.0178(16) 0.0235(17) 0.0004(13) 0.0065(14) 0.0006(13)
C62 0.039(2) 0.026(2) 0.0258(19) -0.0055(15) 0.0079(18) -0.0037(17)
C63 0.036(2) 0.0195(18) 0.037(2) 0.0046(16) 0.0037(19) 0.0009(16)
C64 0.029(2) 0.039(2) 0.049(3) -0.012(2) 0.018(2) -0.0124(18)
C65 0.0226(17) 0.0294(19) 0.0294(19) -0.0039(15) 0.0140(15) 0.0000(14)
C66 0.034(2) 0.048(3) 0.065(4) -0.016(3) 0.035(3) -0.008(2)
C67 0.043(3) 0.040(2) 0.030(2) -0.0042(18) 0.021(2) 0.0018(19)
C68 0.028(2) 0.034(2) 0.040(2) -0.0037(18) 0.0160(18) 0.0091(16)
Bi3 0.0189(13) 0.0178(15) 0.053(3) 0.007(2) -0.0123(14) -0.0066(11)
Bi4 0.0150(8) 0.0207(13) 0.0086(10) 0.0039(10) 0.0082(7) -0.0010(8)
K1 0.0289(4) 0.0238(4) 0.0186(3) -0.0008(3) 0.0089(3) -0.0081(3)
O5 0.051(2) 0.0320(18) 0.0350(16) 0.0000(14) 0.0023(15) -0.0170(16)
O6 0.0305(17) 0.0355(19) 0.053(2) -0.0119(16) 0.0072(16) -0.0050(14)
O7 0.052(2) 0.0358(17) 0.0215(14) 0.0027(12) 0.0119(14) 0.0096(15)
O8 0.0419(19) 0.0279(15) 0.0247(15) -0.0055(12) 0.0013(13) -0.0093(14)
O9 0.073(3) 0.049(2) 0.052(2) 0.0101(19) 0.044(2) 0.009(2)
O10 0.075(3) 0.045(2) 0.040(2) 0.0123(17) 0.032(2) -0.002(2)
N5 0.051(2) 0.0227(17) 0.0314(18) 0.0001(13) 0.0143(17) 0.0015(15)
N6 0.036(2) 0.043(3) 0.031(2) 0.0052(18) -0.0027(18) 0.0017(19)
C69 0.056(3) 0.026(2) 0.044(3) 0.0012(19) 0.021(2) -0.004(2)
C70 0.056(3) 0.030(2) 0.039(3) -0.0121(19) 0.020(2) -0.019(2)
C71 0.035(2) 0.045(3) 0.048(3) -0.018(2) 0.017(2) -0.013(2)
C72 0.034(2) 0.057(3) 0.032(2) 0.005(2) 0.0070(19) -0.013(2)
C73 0.037(3) 0.051(3) 0.036(3) -0.005(2) 0.003(2) 0.007(2)
C74 0.052(4) 0.043(3) 0.047(3) 0.018(3) -0.008(3) -0.007(3)
C75 0.080(4) 0.033(3) 0.062(4) 0.000(2) 0.044(4) 0.009(3)
C76 0.049(3) 0.040(3) 0.064(3) -0.003(3) 0.027(2) 0.006(3)
C77 0.069(4) 0.043(3) 0.076(4) -0.005(3) 0.058(4) -0.014(3)
C78 0.077(4) 0.056(3) 0.033(2) -0.003(2) 0.033(3) -0.025(3)
C79 0.058(3) 0.049(3) 0.027(2) 0.014(2) 0.009(2) -0.012(3)
C80 0.053(3) 0.039(3) 0.047(3) 0.016(2) 0.004(3) -0.010(2)
C81 0.054(3) 0.036(3) 0.040(2) 0.011(2) 0.014(2) 0.016(2)
C82 0.063(3) 0.033(2) 0.024(2) 0.0058(17) 0.008(2) -0.004(2)
C83 0.058(3) 0.036(2) 0.0212(19) -0.0024(17) 0.015(2) -0.007(2)
C84 0.063(4) 0.033(2) 0.023(2) -0.0026(17) 0.011(2) 0.004(2)
C85 0.048(3) 0.027(2) 0.033(2) -0.0044(17) 0.004(2) 0.0008(19)
C86 0.067(4) 0.028(2) 0.047(3) 0.000(2) -0.001(3) -0.002(2)
K2 0.0274(4) 0.0179(3) 0.0229(3) -0.0011(3) 0.0129(3) 0.0001(3)
O11 0.0313(15) 0.0236(14) 0.0430(17) 0.0015(12) 0.0195(14) 0.0018(11)
O12 0.0262(14) 0.0273(14) 0.0266(14) 0.0033(11) 0.0091(11) 0.0013(11)
O13 0.0235(13) 0.0395(17) 0.0244(14) -0.0050(12) 0.0106(11) -0.0051(12)
O14 0.0244(14) 0.0340(15) 0.0237(13) -0.0095(11) 0.0093(11) -0.0007(11)
O15 0.0353(16) 0.0326(16) 0.0259(14) -0.0048(12) 0.0123(13) -0.0109(13)
O16 0.0374(17) 0.0228(14) 0.0243(14) -0.0004(11) 0.0111(13) -0.0033(12)
N7 0.0308(15) 0.0274(16) 0.0326(15) -0.0017(15) 0.0165(13) -0.0034(14)
N8 0.0298(18) 0.0281(17) 0.0256(16) -0.0018(13) 0.0075(14) -0.0047(14)
C87 0.034(2) 0.0213(18) 0.054(3) 0.0036(18) 0.023(2) -0.0012(16)
C88 0.038(2) 0.023(2) 0.061(3) -0.002(2) 0.027(2) -0.0039(17)
C89 0.031(2) 0.027(2) 0.041(2) 0.0025(17) 0.0149(19) 0.0077(16)
C90 0.0304(18) 0.0228(18) 0.0337(19) 0.0024(16) 0.0102(16) 0.0081(15)
C91 0.034(2) 0.030(2) 0.0281(19) -0.0042(16) 0.0124(17) -0.0085(17)
C92 0.030(2) 0.029(2) 0.038(2) -0.0024(17) 0.0118(18) -0.0064(16)
C93 0.0253(18) 0.033(2) 0.032(2) -0.0049(16) 0.0124(16) -0.0048(15)
C94 0.0251(19) 0.038(2) 0.032(2) -0.0019(17) 0.0128(17) -0.0053(16)
C95 0.030(2) 0.057(3) 0.027(2) -0.003(2) 0.0145(17) -0.010(2)
C96 0.028(2) 0.055(3) 0.027(2) -0.0091(19) 0.0105(17) 0.002(2)
C97 0.039(2) 0.033(2) 0.032(2) -0.0117(17) 0.0111(19) -0.0007(18)
C98 0.038(2) 0.035(2) 0.026(2) -0.0095(17) 0.0063(18) -0.0065(18)
C99 0.045(2) 0.035(2) 0.036(2) -0.0155(19) 0.0218(19) -0.015(2)
C100 0.041(3) 0.047(3) 0.025(2) -0.0094(19) 0.0155(19) -0.013(2)
C101 0.040(2) 0.036(2) 0.025(2) -0.0014(17) 0.0102(18) -0.0007(19)
C102 0.051(3) 0.033(2) 0.028(2) 0.0038(17) 0.018(2) -0.005(2)
C103 0.044(3) 0.0203(18) 0.038(2) 0.0028(16) 0.013(2) -0.0065(17)
C104 0.038(2) 0.0232(19) 0.038(2) -0.0050(17) 0.010(2) 0.0001(17)

loop_
_atom_type_symbol
_atom_type_description
_atom_type_scat_dispersion_real
_atom_type_scat_dispersion_imag
_atom_type_scat_source
C C 0.0033 0.0016 'International Tables Vol C Tables 4.2.6.8 and 6.1.1.4'
H H 0.0000 0.0000 'International Tables Vol C Tables 4.2.6.8 and 6.1.1.4'
Bi Bi -4.1077 10.2566 'International Tables Vol C Tables 4.2.6.8 and 6.1.1.4'
K K 0.2009 0.2494 'International Tables Vol C Tables 4.2.6.8 and 6.1.1.4'
N N 0.0061 0.0033 'International Tables Vol C Tables 4.2.6.8 and 6.1.1.4'
O O 0.0106 0.0060 'International Tables Vol C Tables 4.2.6.8 and 6.1.1.4'

loop_
_geom_angle_atom_site_label_1
_geom_angle_atom_site_label_2
_geom_angle_atom_site_label_3
_geom_angle
_geom_angle_site_symmetry_1
_geom_angle_site_symmetry_3
_geom_angle_publ_flag
O1 Bi1 O2 92.79(12) . . ?
O1 Bi1 N1 75.45(11) . . ?
O1 Bi1 N2 122.00(12) . . ?
O2 Bi1 N1 132.84(12) . . ?
O2 Bi1 N2 74.54(11) . . ?
N2 Bi1 N1 74.04(11) . . ?
C1 O1 Bi1 117.1(2) . . ?
C1 O1 Bi4 111.5(3) . . ?
C22 O2 Bi1 115.9(2) . . ?
C22 O2 Bi4 112.6(3) . . ?
C6 N1 Bi1 113.2(2) . . ?
C6 N1 Bi4 122.3(3) . . ?
C15 N1 Bi1 113.1(2) . . ?
C15 N1 C6 125.0(3) . . ?
C15 N1 Bi4 107.5(3) . . ?
C20 N2 Bi1 113.6(2) . . ?
C20 N2 Bi4 106.3(3) . . ?
C21 N2 Bi1 114.2(3) . . ?
C21 N2 C20 125.3(3) . . ?
C21 N2 Bi4 124.1(3) . . ?
O1 C1 C2 120.4(3) . . ?
O1 C1 C6 118.9(3) . . ?
C2 C1 C6 120.7(3) . . ?
C1 C2 C11 120.5(3) . . ?
C3 C2 C1 117.6(3) . . ?
C3 C2 C11 121.8(3) . . ?
C2 C3 H3 118.3 . . ?
C4 C3 C2 123.4(3) . . ?
C4 C3 H3 118.3 . . ?
C3 C4 C5 117.8(3) . . ?
C3 C4 C7 120.3(3) . . ?
C5 C4 C7 121.8(3) . . ?
C4 C5 H5 119.3 . . ?
C4 C5 C6 121.4(3) . . ?
C6 C5 H5 119.3 . . ?
N1 C6 C1 115.3(3) . . ?
C5 C6 N1 125.7(3) . . ?
C5 C6 C1 119.0(3) . . ?
C8 C7 C4 111.0(3) . . ?
C8 C7 C9 107.1(4) . . ?
C8 C7 C10 108.8(4) . . ?
C9 C7 C4 112.3(4) . . ?
C10 C7 C4 109.5(3) . . ?
C10 C7 C9 108.1(5) . . ?
C7 C8 H8A 109.5 . . ?
C7 C8 H8B 109.5 . . ?
C7 C8 H8C 109.5 . . ?
H8A C8 H8B 109.5 . . ?
H8A C8 H8C 109.5 . . ?
H8B C8 H8C 109.5 . . ?
C7 C9 H9A 109.5 . . ?
C7 C9 H9B 109.5 . . ?
C7 C9 H9C 109.5 . . ?
H9A C9 H9B 109.5 . . ?
H9A C9 H9C 109.5 . . ?
H9B C9 H9C 109.5 . . ?
C7 C10 H10A 109.5 . . ?
C7 C10 H10B 109.5 . . ?
C7 C10 H10C 109.5 . . ?
H10A C10 H10B 109.5 . . ?
H10A C10 H10C 109.5 . . ?
H10B C10 H10C 109.5 . . ?
C2 C11 C14 110.0(3) . . ?
C12 C11 C2 110.3(3) . . ?
C12 C11 C14 109.8(4) . . ?
C13 C11 C2 111.4(3) . . ?
C13 C11 C12 107.5(4) . . ?
C13 C11 C14 107.8(4) . . ?
C11 C12 H12A 109.5 . . ?
C11 C12 H12B 109.5 . . ?
C11 C12 H12C 109.5 . . ?
H12A C12 H12B 109.5 . . ?
H12A C12 H12C 109.5 . . ?
H12B C12 H12C 109.5 . . ?
C11 C13 H13A 109.5 . . ?
C11 C13 H13B 109.5 . . ?
C11 C13 H13C 109.5 . . ?
H13A C13 H13B 109.5 . . ?
H13A C13 H13C 109.5 . . ?
H13B C13 H13C 109.5 . . ?
C11 C14 H14A 109.5 . . ?
C11 C14 H14B 109.5 . . ?
C11 C14 H14C 109.5 . . ?
H14A C14 H14B 109.5 . . ?
H14A C14 H14C 109.5 . . ?
H14B C14 H14C 109.5 . . ?
N1 C15 C20 116.1(3) . . ?
C16 C15 N1 124.9(3) . . ?
C16 C15 C20 118.8(3) . . ?
C15 C16 H16 119.2 . . ?
C15 C16 C17 121.5(4) . . ?
C17 C16 H16 119.2 . . ?
C16 C17 H17 120.4 . . ?
C18 C17 C16 119.2(4) . . ?
C18 C17 H17 120.4 . . ?
C17 C18 H18 119.8 . . ?
C17 C18 C19 120.5(4) . . ?
C19 C18 H18 119.8 . . ?
C18 C19 H19 119.3 . . ?
C18 C19 C20 121.3(4) . . ?
C20 C19 H19 119.3 . . ?
N2 C20 C15 116.8(3) . . ?
C19 C20 N2 124.5(3) . . ?
C19 C20 C15 118.5(4) . . ?
N2 C21 C22 114.6(3) . . ?
C26 C21 N2 125.5(4) . . ?
C26 C21 C22 119.9(4) . . ?
O2 C22 C21 118.3(3) . . ?
O2 C22 C23 121.5(4) . . ?
C23 C22 C21 120.2(3) . . ?
C22 C23 C31 120.1(4) . . ?
C24 C23 C22 117.6(4) . . ?
C24 C23 C31 122.2(4) . . ?
C23 C24 H24 118.5 . . ?
C25 C24 C23 123.1(4) . . ?
C25 C24 H24 118.5 . . ?
C24 C25 C27 119.5(4) . . ?
C26 C25 C24 118.2(4) . . ?
C26 C25 C27 122.2(4) . . ?
C21 C26 C25 120.9(4) . . ?
C21 C26 H26 119.5 . . ?
C25 C26 H26 119.5 . . ?
C28 C27 C25 109.2(4) . . ?
C28 C27 C29 109.3(4) . . ?
C29 C27 C25 109.1(4) . . ?
C30 C27 C25 112.8(4) . . ?
C30 C27 C28 107.8(4) . . ?
C30 C27 C29 108.6(4) . . ?
C27 C28 H28A 109.5 . . ?
C27 C28 H28B 109.5 . . ?
C27 C28 H28C 109.5 . . ?
H28A C28 H28B 109.5 . . ?
H28A C28 H28C 109.5 . . ?
H28B C28 H28C 109.5 . . ?
C27 C29 H29A 109.5 . . ?
C27 C29 H29B 109.5 . . ?
C27 C29 H29C 109.5 . . ?
H29A C29 H29B 109.5 . . ?
H29A C29 H29C 109.5 . . ?
H29B C29 H29C 109.5 . . ?
C27 C30 H30A 109.5 . . ?
C27 C30 H30B 109.5 . . ?
C27 C30 H30C 109.5 . . ?
H30A C30 H30B 109.5 . . ?
H30A C30 H30C 109.5 . . ?
H30B C30 H30C 109.5 . . ?
C23 C31 C32 110.2(4) . . ?
C23 C31 C33 111.5(4) . . ?
C23 C31 C34 111.0(4) . . ?
C33 C31 C32 107.3(3) . . ?
C34 C31 C32 108.4(4) . . ?
C34 C31 C33 108.4(4) . . ?
C31 C32 H32A 109.5 . . ?
C31 C32 H32B 109.5 . . ?
C31 C32 H32C 109.5 . . ?
H32A C32 H32B 109.5 . . ?
H32A C32 H32C 109.5 . . ?
H32B C32 H32C 109.5 . . ?
C31 C33 H33A 109.5 . . ?
C31 C33 H33B 109.5 . . ?
C31 C33 H33C 109.5 . . ?
H33A C33 H33B 109.5 . . ?
H33A C33 H33C 109.5 . . ?
H33B C33 H33C 109.5 . . ?
C31 C34 H34A 109.5 . . ?
C31 C34 H34B 109.5 . . ?
C31 C34 H34C 109.5 . . ?
H34A C34 H34B 109.5 . . ?
H34A C34 H34C 109.5 . . ?
H34B C34 H34C 109.5 . . ?
O3 Bi2 O4 91.70(10) . . ?
O3 Bi2 N3 74.36(12) . . ?
O3 Bi2 N4 126.09(11) . . ?
O4 Bi2 N3 126.72(12) . . ?
O4 Bi2 N4 73.69(11) . . ?
N4 Bi2 N3 74.52(12) . . ?
C35 O3 Bi2 115.7(2) . . ?
C35 O3 Bi3 114.5(3) . . ?
C56 O4 Bi2 117.0(2) . . ?
C56 O4 Bi3 116.3(3) . . ?
C36 N3 Bi2 114.2(3) . . ?
C36 N3 C49 123.0(3) . . ?
C36 N3 Bi3 107.9(4) . . ?
C49 N3 Bi2 112.2(2) . . ?
C49 N3 Bi3 113.6(3) . . ?
C54 N4 Bi2 112.6(2) . . ?
C54 N4 Bi3 115.7(3) . . ?
C55 N4 Bi2 116.5(2) . . ?
C55 N4 C54 125.8(3) . . ?
C55 N4 Bi3 110.0(4) . . ?
O3 C35 C36 118.2(4) . . ?
O3 C35 C40 121.6(4) . . ?
C40 C35 C36 120.2(3) . . ?
N3 C36 C35 115.4(3) . . ?
N3 C36 C37 124.8(4) . . ?
C37 C36 C35 119.7(4) . . ?
C36 C37 H37 119.7 . . ?
C38 C37 C36 120.6(4) . . ?
C38 C37 H37 119.7 . . ?
C37 C38 C39 118.8(4) . . ?
C37 C38 C45 121.1(4) . . ?
C39 C38 C45 120.1(4) . . ?
C38 C39 H39 118.5 . . ?
C38 C39 C40 123.0(4) . . ?
C40 C39 H39 118.5 . . ?
C35 C40 C39 117.7(4) . . ?
C35 C40 C41 120.6(3) . . ?
C39 C40 C41 121.7(4) . . ?
C40 C41 C42 111.3(3) . . ?
C40 C41 C44 108.7(4) . . ?
C42 C41 C44 108.8(4) . . ?
C43 C41 C40 111.8(4) . . ?
C43 C41 C42 107.4(4) . . ?
C43 C41 C44 108.7(4) . . ?
C41 C42 H42A 109.5 . . ?
C41 C42 H42B 109.5 . . ?
C41 C42 H42C 109.5 . . ?
H42A C42 H42B 109.5 . . ?
H42A C42 H42C 109.5 . . ?
H42B C42 H42C 109.5 . . ?
C41 C43 H43A 109.5 . . ?
C41 C43 H43B 109.5 . . ?
C41 C43 H43C 109.5 . . ?
H43A C43 H43B 109.5 . . ?
H43A C43 H43C 109.5 . . ?
H43B C43 H43C 109.5 . . ?
C41 C44 H44A 109.5 . . ?
C41 C44 H44B 109.5 . . ?
C41 C44 H44C 109.5 . . ?
H44A C44 H44B 109.5 . . ?
H44A C44 H44C 109.5 . . ?
H44B C44 H44C 109.5 . . ?
C46 C45 C38 108.5(4) . . ?
C47 C45 C38 110.7(4) . . ?
C47 C45 C46 109.6(4) . . ?
C48 C45 C38 112.1(4) . . ?
C48 C45 C46 108.4(4) . . ?
C48 C45 C47 107.4(4) . . ?
C45 C46 H46A 109.5 . . ?
C45 C46 H46B 109.5 . . ?
C45 C46 H46C 109.5 . . ?
H46A C46 H46B 109.5 . . ?
H46A C46 H46C 109.5 . . ?
H46B C46 H46C 109.5 . . ?
C45 C47 H47A 109.5 . . ?
C45 C47 H47B 109.5 . . ?
C45 C47 H47C 109.5 . . ?
H47A C47 H47B 109.5 . . ?
H47A C47 H47C 109.5 . . ?
H47B C47 H47C 109.5 . . ?
C45 C48 H48A 109.5 . . ?
C45 C48 H48B 109.5 . . ?
C45 C48 H48C 109.5 . . ?
H48A C48 H48B 109.5 . . ?
H48A C48 H48C 109.5 . . ?
H48B C48 H48C 109.5 . . ?
N3 C49 C54 116.8(3) . . ?
C50 C49 N3 124.1(4) . . ?
C50 C49 C54 119.1(4) . . ?
C49 C50 H50 119.5 . . ?
C51 C50 C49 120.9(4) . . ?
C51 C50 H50 119.5 . . ?
C50 C51 H51 119.9 . . ?
C52 C51 C50 120.3(4) . . ?
C52 C51 H51 119.9 . . ?
C51 C52 H52 120.0 . . ?
C51 C52 C53 119.9(4) . . ?
C53 C52 H52 120.0 . . ?
C52 C53 H53 119.4 . . ?
C52 C53 C54 121.1(4) . . ?
C54 C53 H53 119.4 . . ?
N4 C54 C49 116.5(3) . . ?
N4 C54 C53 124.8(3) . . ?
C53 C54 C49 118.6(3) . . ?
N4 C55 C56 114.3(3) . . ?
C60 C55 N4 126.9(3) . . ?
C60 C55 C56 118.7(3) . . ?
O4 C56 C55 118.3(3) . . ?
O4 C56 C57 121.7(3) . . ?
C57 C56 C55 120.0(3) . . ?
C56 C57 C65 120.2(3) . . ?
C58 C57 C56 118.4(3) . . ?
C58 C57 C65 121.4(3) . . ?
C57 C58 H58 118.4 . . ?
C59 C58 C57 123.1(3) . . ?
C59 C58 H58 118.4 . . ?
C58 C59 C61 123.5(3) . . ?
C60 C59 C58 117.4(3) . . ?
C60 C59 C61 119.2(3) . . ?
C55 C60 C59 122.3(3) . . ?
C55 C60 H60 118.8 . . ?
C59 C60 H60 118.8 . . ?
C62 C61 C59 109.6(3) . . ?
C62 C61 C64 107.7(4) . . ?
C63 C61 C59 110.7(3) . . ?
C63 C61 C62 108.2(4) . . ?
C63 C61 C64 108.0(4) . . ?
C64 C61 C59 112.4(4) . . ?
C61 C62 H62A 109.5 . . ?
C61 C62 H62B 109.5 . . ?
C61 C62 H62C 109.5 . . ?
H62A C62 H62B 109.5 . . ?
H62A C62 H62C 109.5 . . ?
H62B C62 H62C 109.5 . . ?
C61 C63 H63A 109.5 . . ?
C61 C63 H63B 109.5 . . ?
C61 C63 H63C 109.5 . . ?
H63A C63 H63B 109.5 . . ?
H63A C63 H63C 109.5 . . ?
H63B C63 H63C 109.5 . . ?
C61 C64 H64A 109.5 . . ?
C61 C64 H64B 109.5 . . ?
C61 C64 H64C 109.5 . . ?
H64A C64 H64B 109.5 . . ?
H64A C64 H64C 109.5 . . ?
H64B C64 H64C 109.5 . . ?
C57 C65 C67 109.9(3) . . ?
C66 C65 C57 111.7(4) . . ?
C66 C65 C67 108.0(4) . . ?
C66 C65 C68 107.2(4) . . ?
C68 C65 C57 110.5(3) . . ?
C68 C65 C67 109.4(4) . . ?
C65 C66 H66A 109.5 . . ?
C65 C66 H66B 109.5 . . ?
C65 C66 H66C 109.5 . . ?
H66A C66 H66B 109.5 . . ?
H66A C66 H66C 109.5 . . ?
H66B C66 H66C 109.5 . . ?
C65 C67 H67A 109.5 . . ?
C65 C67 H67B 109.5 . . ?
C65 C67 H67C 109.5 . . ?
H67A C67 H67B 109.5 . . ?
H67A C67 H67C 109.5 . . ?
H67B C67 H67C 109.5 . . ?
C65 C68 H68A 109.5 . . ?
C65 C68 H68B 109.5 . . ?
C65 C68 H68C 109.5 . . ?
H68A C68 H68B 109.5 . . ?
H68A C68 H68C 109.5 . . ?
H68B C68 H68C 109.5 . . ?
O3 Bi3 N3 77.3(2) . . ?
O3 Bi3 N4 138.3(5) . . ?
O4 Bi3 O3 103.7(7) . . ?
O4 Bi3 N3 139.8(6) . . ?
O4 Bi3 N4 79.2(3) . . ?
N4 Bi3 N3 75.2(3) . . ?
O1 Bi4 O2 78.8(3) . . ?
N1 Bi4 O1 71.7(2) . . ?
N1 Bi4 O2 123.2(4) . . ?
N1 Bi4 N2 78.1(2) . . ?
N2 Bi4 O1 112.2(4) . . ?
N2 Bi4 O2 69.83(18) . . ?
O5 K1 O6 59.15(12) . . ?
O5 K1 O7 96.79(11) . . ?
O5 K1 O8 118.83(12) . . ?
O5 K1 N5 62.58(12) . . ?
O5 K1 N6 117.15(13) . . ?
O6 K1 O7 132.11(12) . . ?
O6 K1 N5 121.35(12) . . ?
O6 K1 N6 58.65(12) . . ?
O7 K1 N5 60.24(10) . . ?
O7 K1 N6 118.15(12) . . ?
O8 K1 O6 95.39(11) . . ?
O8 K1 O7 58.33(10) . . ?
O8 K1 N5 118.18(11) . . ?
O8 K1 N6 60.09(12) . . ?
O9 K1 O5 98.20(14) . . ?
O9 K1 O6 121.71(14) . . ?
O9 K1 O7 100.95(12) . . ?
O9 K1 O8 138.07(14) . . ?
O9 K1 N5 60.70(12) . . ?
O9 K1 N6 121.12(14) . . ?
O10 K1 O5 133.26(13) . . ?
O10 K1 O6 96.10(14) . . ?
O10 K1 O7 125.91(13) . . ?
O10 K1 O8 101.13(12) . . ?
O10 K1 O9 59.43(13) . . ?
O10 K1 N5 119.65(13) . . ?
O10 K1 N6 62.07(15) . . ?
N5 K1 N6 178.05(14) . . ?
C70 O5 K1 113.3(3) . . ?
C71 O5 K1 114.8(3) . . ?
C71 O5 C70 112.0(4) . . ?
C72 O6 K1 117.5(3) . . ?
C72 O6 C73 112.8(5) . . ?
C73 O6 K1 120.0(3) . . ?
C82 O7 K1 114.9(3) . . ?
C82 O7 C83 115.6(4) . . ?
C83 O7 K1 113.2(3) . . ?
C84 O8 K1 119.8(3) . . ?
C84 O8 C85 113.1(4) . . ?
C85 O8 K1 117.7(3) . . ?
C76 O9 K1 115.9(3) . . ?
C77 O9 K1 117.7(4) . . ?
C77 O9 C76 112.3(5) . . ?
C78 O10 K1 116.8(3) . . ?
C78 O10 C79 112.3(5) . . ?
C79 O10 K1 116.8(4) . . ?
C69 N5 K1 106.8(3) . . ?
C75 N5 K1 111.2(3) . . ?
C75 N5 C69 108.3(4) . . ?
C75 N5 C81 111.4(5) . . ?
C81 N5 K1 111.6(3) . . ?
C81 N5 C69 107.4(4) . . ?
C74 N6 K1 113.3(4) . . ?
C74 N6 C80 107.3(5) . . ?
C74 N6 C86 111.0(6) . . ?
C80 N6 K1 106.9(4) . . ?
C86 N6 K1 112.3(3) . . ?
C86 N6 C80 105.5(5) . . ?
N5 C69 H69A 108.6 . . ?
N5 C69 H69B 108.6 . . ?
H69A C69 H69B 107.5 . . ?
C70 C69 N5 114.8(4) . . ?
C70 C69 H69A 108.6 . . ?
C70 C69 H69B 108.6 . . ?
O5 C70 C69 110.6(4) . . ?
O5 C70 H70A 109.5 . . ?
O5 C70 H70B 109.5 . . ?
C69 C70 H70A 109.5 . . ?
C69 C70 H70B 109.5 . . ?
H70A C70 H70B 108.1 . . ?
O5 C71 H71A 109.3 . . ?
O5 C71 H71B 109.3 . . ?
O5 C71 C72 111.8(4) . . ?
H71A C71 H71B 107.9 . . ?
C72 C71 H71A 109.3 . . ?
C72 C71 H71B 109.3 . . ?
O6 C72 C71 110.1(5) . . ?
O6 C72 H72A 109.6 . . ?
O6 C72 H72B 109.6 . . ?
C71 C72 H72A 109.6 . . ?
C71 C72 H72B 109.6 . . ?
H72A C72 H72B 108.1 . . ?
O6 C73 H73A 109.9 . . ?
O6 C73 H73B 109.9 . . ?
O6 C73 C74 108.9(5) . . ?
H73A C73 H73B 108.3 . . ?
C74 C73 H73A 109.9 . . ?
C74 C73 H73B 109.9 . . ?
N6 C74 C73 110.9(5) . . ?
N6 C74 H74 124.6 . . ?
C73 C74 H74 124.6 . . ?
N5 C75 H75A 109.2 . . ?
N5 C75 H75B 109.2 . . ?
N5 C75 C76 111.9(5) . . ?
H75A C75 H75B 107.9 . . ?
C76 C75 H75A 109.2 . . ?
C76 C75 H75B 109.2 . . ?
O9 C76 C75 107.3(5) . . ?
O9 C76 H76A 110.3 . . ?
O9 C76 H76B 110.3 . . ?
C75 C76 H76A 110.3 . . ?
C75 C76 H76B 110.3 . . ?
H76A C76 H76B 108.5 . . ?
O9 C77 H77A 109.3 . . ?
O9 C77 H77B 109.3 . . ?
O9 C77 C78 111.4(5) . . ?
H77A C77 H77B 108.0 . . ?
C78 C77 H77A 109.3 . . ?
C78 C77 H77B 109.3 . . ?
O10 C78 C77 111.1(5) . . ?
O10 C78 H78A 109.4 . . ?
O10 C78 H78B 109.4 . . ?
C77 C78 H78A 109.4 . . ?
C77 C78 H78B 109.4 . . ?
H78A C78 H78B 108.0 . . ?
O10 C79 H79A 109.6 . . ?
O10 C79 H79B 109.6 . . ?
O10 C79 C80 110.3(4) . . ?
H79A C79 H79B 108.1 . . ?
C80 C79 H79A 109.6 . . ?
C80 C79 H79B 109.6 . . ?
N6 C80 H80A 109.6 . . ?
N6 C80 H80B 109.6 . . ?
C79 C80 N6 110.3(5) . . ?
C79 C80 H80A 109.6 . . ?
C79 C80 H80B 109.6 . . ?
H80A C80 H80B 108.1 . . ?
N5 C81 H81A 108.4 . . ?
N5 C81 H81B 108.4 . . ?
N5 C81 C82 115.7(4) . . ?
H81A C81 H81B 107.4 . . ?
C82 C81 H81A 108.4 . . ?
C82 C81 H81B 108.4 . . ?
O7 C82 C81 113.7(4) . . ?
O7 C82 H82A 108.8 . . ?
O7 C82 H82B 108.8 . . ?
C81 C82 H82A 108.8 . . ?
C81 C82 H82B 108.8 . . ?
H82A C82 H82B 107.7 . . ?
O7 C83 H83A 108.8 . . ?
O7 C83 H83B 108.8 . . ?
O7 C83 C84 113.7(4) . . ?
H83A C83 H83B 107.7 . . ?
C84 C83 H83A 108.8 . . ?
C84 C83 H83B 108.8 . . ?
O8 C84 C83 112.2(5) . . ?
O8 C84 H84A 109.2 . . ?
O8 C84 H84B 109.2 . . ?
C83 C84 H84A 109.2 . . ?
C83 C84 H84B 109.2 . . ?
H84A C84 H84B 107.9 . . ?
O8 C85 H85A 109.2 . . ?
O8 C85 H85B 109.2 . . ?
O8 C85 C86 112.1(4) . . ?
H85A C85 H85B 107.9 . . ?
C86 C85 H85A 109.2 . . ?
C86 C85 H85B 109.2 . . ?
N6 C86 C85 115.6(5) . . ?
N6 C86 H86A 108.4 . . ?
N6 C86 H86B 108.4 . . ?
C85 C86 H86A 108.4 . . ?
C85 C86 H86B 108.4 . . ?
H86A C86 H86B 107.4 . . ?
O11 K2 O12 61.77(9) . . ?
O11 K2 O13 95.16(10) . . ?
O11 K2 O14 108.76(10) . . ?
O11 K2 O15 92.44(10) . . ?
O11 K2 O16 137.57(10) . . ?
O11 K2 N7 62.24(11) . . ?
O11 K2 N8 121.40(11) . . ?
O12 K2 O13 143.43(10) . . ?
O12 K2 O15 102.34(10) . . ?
O12 K2 N7 119.89(10) . . ?
O12 K2 N8 63.45(11) . . ?
O13 K2 O15 106.90(9) . . ?
O13 K2 N7 60.54(9) . . ?
O13 K2 N8 117.94(11) . . ?
O14 K2 O12 99.79(9) . . ?
O14 K2 O13 58.88(9) . . ?
O14 K2 O15 154.75(10) . . ?
O14 K2 N7 117.25(10) . . ?
O14 K2 N8 62.35(10) . . ?
O16 K2 O12 92.45(10) . . ?
O16 K2 O13 121.39(10) . . ?
O16 K2 O14 108.48(10) . . ?
O16 K2 O15 58.77(9) . . ?
O16 K2 N7 115.42(10) . . ?
O16 K2 N8 62.13(10) . . ?
N7 K2 O15 60.42(9) . . ?
N8 K2 O15 118.20(10) . . ?
N8 K2 N7 176.36(12) . . ?
C88 O11 K2 120.9(3) . . ?
C88 O11 C89 111.0(4) . . ?
C89 O11 K2 117.1(3) . . ?
C90 O12 K2 114.4(2) . . ?
C90 O12 C91 111.1(3) . . ?
C91 O12 K2 115.3(3) . . ?
C94 O13 K2 122.1(2) . . ?
C94 O13 C95 113.4(3) . . ?
C95 O13 K2 113.1(2) . . ?
C96 O14 K2 121.6(3) . . ?
C96 O14 C97 111.0(4) . . ?
C97 O14 K2 118.2(3) . . ?
C100 O15 K2 117.2(3) . . ?
C101 O15 K2 116.4(3) . . ?
C101 O15 C100 109.8(4) . . ?
C102 O16 K2 118.3(3) . . ?
C103 O16 K2 120.9(3) . . ?
C103 O16 C102 112.6(4) . . ?
C87 N7 K2 104.7(3) . . ?
C87 N7 C93 111.7(3) . . ?
C87 N7 C99 111.7(4) . . ?
C93 N7 K2 106.3(3) . . ?
C99 N7 K2 112.5(3) . . ?
C99 N7 C93 109.7(4) . . ?
C92 N8 K2 108.1(3) . . ?
C92 N8 C98 109.2(4) . . ?
C92 N8 C104 113.2(4) . . ?
C98 N8 K2 111.2(3) . . ?
C104 N8 K2 105.5(3) . . ?
C104 N8 C98 109.6(4) . . ?
N7 C87 H87A 108.8 . . ?
N7 C87 H87B 108.8 . . ?
N7 C87 C88 113.7(4) . . ?
H87A C87 H87B 107.7 . . ?
C88 C87 H87A 108.8 . . ?
C88 C87 H87B 108.8 . . ?
O11 C88 C87 109.3(4) . . ?
O11 C88 H88A 109.8 . . ?
O11 C88 H88B 109.8 . . ?
C87 C88 H88A 109.8 . . ?
C87 C88 H88B 109.8 . . ?
H88A C88 H88B 108.3 . . ?
O11 C89 H89A 109.7 . . ?
O11 C89 H89B 109.7 . . ?
O11 C89 C90 109.7(4) . . ?
H89A C89 H89B 108.2 . . ?
C90 C89 H89A 109.7 . . ?
C90 C89 H89B 109.7 . . ?
O12 C90 C89 110.5(3) . . ?
O12 C90 H90A 109.6 . . ?
O12 C90 H90B 109.6 . . ?
C89 C90 H90A 109.6 . . ?
C89 C90 H90B 109.6 . . ?
H90A C90 H90B 108.1 . . ?
O12 C91 H91A 109.5 . . ?
O12 C91 H91B 109.5 . . ?
O12 C91 C92 110.9(4) . . ?
H91A C91 H91B 108.0 . . ?
C92 C91 H91A 109.5 . . ?
C92 C91 H91B 109.5 . . ?
N8 C92 C91 113.9(4) . . ?
N8 C92 H92A 108.8 . . ?
N8 C92 H92B 108.8 . . ?
C91 C92 H92A 108.8 . . ?
C91 C92 H92B 108.8 . . ?
H92A C92 H92B 107.7 . . ?
N7 C93 H93A 108.8 . . ?
N7 C93 H93B 108.8 . . ?
N7 C93 C94 113.9(4) . . ?
H93A C93 H93B 107.7 . . ?
C94 C93 H93A 108.8 . . ?
C94 C93 H93B 108.8 . . ?
O13 C94 C93 109.2(3) . . ?
O13 C94 H94A 109.8 . . ?
O13 C94 H94B 109.8 . . ?
C93 C94 H94A 109.8 . . ?
C93 C94 H94B 109.8 . . ?
H94A C94 H94B 108.3 . . ?
O13 C95 H95A 109.8 . . ?
O13 C95 H95B 109.8 . . ?
O13 C95 C96 109.6(4) . . ?
H95A C95 H95B 108.2 . . ?
C96 C95 H95A 109.8 . . ?
C96 C95 H95B 109.8 . . ?
O14 C96 C95 109.4(4) . . ?
O14 C96 H96A 109.8 . . ?
O14 C96 H96B 109.8 . . ?
C95 C96 H96A 109.8 . . ?
C95 C96 H96B 109.8 . . ?
H96A C96 H96B 108.2 . . ?
O14 C97 H97A 109.9 . . ?
O14 C97 H97B 109.9 . . ?
O14 C97 C98 109.1(4) . . ?
H97A C97 H97B 108.3 . . ?
C98 C97 H97A 109.9 . . ?
C98 C97 H97B 109.9 . . ?
N8 C98 C97 113.0(4) . . ?
N8 C98 H98A 109.0 . . ?
N8 C98 H98B 109.0 . . ?
C97 C98 H98A 109.0 . . ?
C97 C98 H98B 109.0 . . ?
H98A C98 H98B 107.8 . . ?
N7 C99 H99A 108.7 . . ?
N7 C99 H99B 108.7 . . ?
N7 C99 C100 114.1(4) . . ?
H99A C99 H99B 107.6 . . ?
C100 C99 H99A 108.7 . . ?
C100 C99 H99B 108.7 . . ?
O15 C100 C99 108.3(4) . . ?
O15 C100 H10D 110.0 . . ?
O15 C100 H10E 110.0 . . ?
C99 C100 H10D 110.0 . . ?
C99 C100 H10E 110.0 . . ?
H10D C100 H10E 108.4 . . ?
O15 C101 H10F 109.7 . . ?
O15 C101 H10G 109.7 . . ?
O15 C101 C102 109.7(4) . . ?
H10F C101 H10G 108.2 . . ?
C102 C101 H10F 109.7 . . ?
C102 C101 H10G 109.7 . . ?
O16 C102 C101 110.1(4) . . ?
O16 C102 H10H 109.6 . . ?
O16 C102 H10I 109.6 . . ?
C101 C102 H10H 109.6 . . ?
C101 C102 H10I 109.6 . . ?
H10H C102 H10I 108.2 . . ?
O16 C103 H10J 109.7 . . ?
O16 C103 H10K 109.7 . . ?
O16 C103 C104 109.9(4) . . ?
H10J C103 H10K 108.2 . . ?
C104 C103 H10J 109.7 . . ?
C104 C103 H10K 109.7 . . ?
N8 C104 C103 113.9(4) . . ?
N8 C104 H10L 108.8 . . ?
N8 C104 H10M 108.8 . . ?
C103 C104 H10L 108.8 . . ?
C103 C104 H10M 108.8 . . ?
H10L C104 H10M 107.7 . . ?

loop_
_geom_bond_atom_site_label_1
_geom_bond_atom_site_label_2
_geom_bond_distance
_geom_bond_site_symmetry_2
_geom_bond_publ_flag
Bi1 O1 2.132(3) . ?
Bi1 O2 2.161(3) . ?
Bi1 N1 2.244(3) . ?
Bi1 N2 2.209(3) . ?
O1 C1 1.350(4) . ?
O1 Bi4 2.434(8) . ?
O2 C22 1.343(4) . ?
O2 Bi4 2.464(6) . ?
N1 C6 1.402(4) . ?
N1 C15 1.397(5) . ?
N1 Bi4 2.121(6) . ?
N2 C20 1.402(5) . ?
N2 C21 1.400(5) . ?
N2 Bi4 2.136(5) . ?
C1 C2 1.403(5) . ?
C1 C6 1.426(5) . ?
C2 C3 1.400(5) . ?
C2 C11 1.535(5) . ?
C3 H3 0.9500 . ?
C3 C4 1.396(5) . ?
C4 C5 1.397(5) . ?
C4 C7 1.537(5) . ?
C5 H5 0.9500 . ?
C5 C6 1.402(5) . ?
C7 C8 1.517(6) . ?
C7 C9 1.532(7) . ?
C7 C10 1.518(6) . ?
C8 H8A 0.9800 . ?
C8 H8B 0.9800 . ?
C8 H8C 0.9800 . ?
C9 H9A 0.9800 . ?
C9 H9B 0.9800 . ?
C9 H9C 0.9800 . ?
C10 H10A 0.9800 . ?
C10 H10B 0.9800 . ?
C10 H10C 0.9800 . ?
C11 C12 1.534(6) . ?
C11 C13 1.528(6) . ?
C11 C14 1.546(6) . ?
C12 H12A 0.9800 . ?
C12 H12B 0.9800 . ?
C12 H12C 0.9800 . ?
C13 H13A 0.9800 . ?
C13 H13B 0.9800 . ?
C13 H13C 0.9800 . ?
C14 H14A 0.9800 . ?
C14 H14B 0.9800 . ?
C14 H14C 0.9800 . ?
C15 C16 1.396(5) . ?
C15 C20 1.432(5) . ?
C16 H16 0.9500 . ?
C16 C17 1.402(5) . ?
C17 H17 0.9500 . ?
C17 C18 1.385(6) . ?
C18 H18 0.9500 . ?
C18 C19 1.392(6) . ?
C19 H19 0.9500 . ?
C19 C20 1.399(5) . ?
C21 C22 1.425(5) . ?
C21 C26 1.395(5) . ?
C22 C23 1.409(5) . ?
C23 C24 1.404(5) . ?
C23 C31 1.526(6) . ?
C24 H24 0.9500 . ?
C24 C25 1.401(6) . ?
C25 C26 1.396(5) . ?
C25 C27 1.537(5) . ?
C26 H26 0.9500 . ?
C27 C28 1.532(6) . ?
C27 C29 1.533(7) . ?
C27 C30 1.526(7) . ?
C28 H28A 0.9800 . ?
C28 H28B 0.9800 . ?
C28 H28C 0.9800 . ?
C29 H29A 0.9800 . ?
C29 H29B 0.9800 . ?
C29 H29C 0.9800 . ?
C30 H30A 0.9800 . ?
C30 H30B 0.9800 . ?
C30 H30C 0.9800 . ?
C31 C32 1.552(5) . ?
C31 C33 1.547(6) . ?
C31 C34 1.541(7) . ?
C32 H32A 0.9800 . ?
C32 H32B 0.9800 . ?
C32 H32C 0.9800 . ?
C33 H33A 0.9800 . ?
C33 H33B 0.9800 . ?
C33 H33C 0.9800 . ?
C34 H34A 0.9800 . ?
C34 H34B 0.9800 . ?
C34 H34C 0.9800 . ?
Bi2 O3 2.191(3) . ?
Bi2 O4 2.197(3) . ?
Bi2 N3 2.219(3) . ?
Bi2 N4 2.218(3) . ?
O3 C35 1.346(4) . ?
O3 Bi3 2.031(10) . ?
O4 C56 1.346(4) . ?
O4 Bi3 1.973(11) . ?
N3 C36 1.403(5) . ?
N3 C49 1.405(5) . ?
N3 Bi3 2.229(8) . ?
N4 C54 1.401(4) . ?
N4 C55 1.398(5) . ?
N4 Bi3 2.174(9) . ?
C35 C36 1.426(6) . ?
C35 C40 1.405(6) . ?
C36 C37 1.407(5) . ?
C37 H37 0.9500 . ?
C37 C38 1.390(6) . ?
C38 C39 1.396(6) . ?
C38 C45 1.553(6) . ?
C39 H39 0.9500 . ?
C39 C40 1.407(5) . ?
C40 C41 1.540(6) . ?
C41 C42 1.544(6) . ?
C41 C43 1.537(6) . ?
C41 C44 1.545(6) . ?
C42 H42A 0.9800 . ?
C42 H42B 0.9800 . ?
C42 H42C 0.9800 . ?
C43 H43A 0.9800 . ?
C43 H43B 0.9800 . ?
C43 H43C 0.9800 . ?
C44 H44A 0.9800 . ?
C44 H44B 0.9800 . ?
C44 H44C 0.9800 . ?
C45 C46 1.537(7) . ?
C45 C47 1.536(6) . ?
C45 C48 1.530(8) . ?
C46 H46A 0.9800 . ?
C46 H46B 0.9800 . ?
C46 H46C 0.9800 . ?
C47 H47A 0.9800 . ?
C47 H47B 0.9800 . ?
C47 H47C 0.9800 . ?
C48 H48A 0.9800 . ?
C48 H48B 0.9800 . ?
C48 H48C 0.9800 . ?
C49 C50 1.403(5) . ?
C49 C54 1.427(5) . ?
C50 H50 0.9500 . ?
C50 C51 1.388(6) . ?
C51 H51 0.9500 . ?
C51 C52 1.383(6) . ?
C52 H52 0.9500 . ?
C52 C53 1.397(5) . ?
C53 H53 0.9500 . ?
C53 C54 1.401(5) . ?
C55 C56 1.433(5) . ?
C55 C60 1.393(5) . ?
C56 C57 1.406(5) . ?
C57 C58 1.398(5) . ?
C57 C65 1.544(5) . ?
C58 H58 0.9500 . ?
C58 C59 1.398(5) . ?
C59 C60 1.398(5) . ?
C59 C61 1.533(5) . ?
C60 H60 0.9500 . ?
C61 C62 1.526(6) . ?
C61 C63 1.526(6) . ?
C61 C64 1.529(6) . ?
C62 H62A 0.9800 . ?
C62 H62B 0.9800 . ?
C62 H62C 0.9800 . ?
C63 H63A 0.9800 . ?
C63 H63B 0.9800 . ?
C63 H63C 0.9800 . ?
C64 H64A 0.9800 . ?
C64 H64B 0.9800 . ?
C64 H64C 0.9800 . ?
C65 C66 1.528(6) . ?
C65 C67 1.552(6) . ?
C65 C68 1.536(6) . ?
C66 H66A 0.9800 . ?
C66 H66B 0.9800 . ?
C66 H66C 0.9800 . ?
C67 H67A 0.9800 . ?
C67 H67B 0.9800 . ?
C67 H67C 0.9800 . ?
C68 H68A 0.9800 . ?
C68 H68B 0.9800 . ?
C68 H68C 0.9800 . ?
K1 O5 2.824(4) . ?
K1 O6 2.843(4) . ?
K1 O7 2.923(3) . ?
K1 O8 2.836(3) . ?
K1 O9 2.796(4) . ?
K1 O10 2.772(4) . ?
K1 N5 2.969(4) . ?
K1 N6 2.977(5) . ?
O5 C70 1.444(7) . ?
O5 C71 1.379(6) . ?
O6 C72 1.404(6) . ?
O6 C73 1.407(7) . ?
O7 C82 1.380(6) . ?
O7 C83 1.393(6) . ?
O8 C84 1.383(6) . ?
O8 C85 1.417(6) . ?
O9 C76 1.441(7) . ?
O9 C77 1.399(6) . ?
O10 C78 1.397(8) . ?
O10 C79 1.421(7) . ?
N5 C69 1.517(7) . ?
N5 C75 1.438(7) . ?
N5 C81 1.459(7) . ?
N6 C74 1.436(7) . ?
N6 C80 1.530(8) . ?
N6 C86 1.461(8) . ?
C69 H69A 0.9900 . ?
C69 H69B 0.9900 . ?
C69 C70 1.454(8) . ?
C70 H70A 0.9900 . ?
C70 H70B 0.9900 . ?
C71 H71A 0.9900 . ?
C71 H71B 0.9900 . ?
C71 C72 1.491(8) . ?
C72 H72A 0.9900 . ?
C72 H72B 0.9900 . ?
C73 H73A 0.9900 . ?
C73 H73B 0.9900 . ?
C73 C74 1.543(9) . ?
C74 H74 0.9500 . ?
C75 H75A 0.9900 . ?
C75 H75B 0.9900 . ?
C75 C76 1.553(9) . ?
C76 H76A 0.9900 . ?
C76 H76B 0.9900 . ?
C77 H77A 0.9900 . ?
C77 H77B 0.9900 . ?
C77 C78 1.465(10) . ?
C78 H78A 0.9900 . ?
C78 H78B 0.9900 . ?
C79 H79A 0.9900 . ?
C79 H79B 0.9900 . ?
C79 C80 1.508(10) . ?
C80 H80A 0.9900 . ?
C80 H80B 0.9900 . ?
C81 H81A 0.9900 . ?
C81 H81B 0.9900 . ?
C81 C82 1.480(8) . ?
C82 H82A 0.9900 . ?
C82 H82B 0.9900 . ?
C83 H83A 0.9900 . ?
C83 H83B 0.9900 . ?
C83 C84 1.457(7) . ?
C84 H84A 0.9900 . ?
C84 H84B 0.9900 . ?
C85 H85A 0.9900 . ?
C85 H85B 0.9900 . ?
C85 C86 1.479(8) . ?
C86 H86A 0.9900 . ?
C86 H86B 0.9900 . ?
K2 O11 2.723(3) . ?
K2 O12 2.778(3) . ?
K2 O13 2.800(3) . ?
K2 O14 2.770(3) . ?
K2 O15 2.898(3) . ?
K2 O16 2.751(3) . ?
K2 N7 2.877(4) . ?
K2 N8 2.836(4) . ?
O11 C88 1.407(6) . ?
O11 C89 1.422(5) . ?
O12 C90 1.421(5) . ?
O12 C91 1.426(5) . ?
O13 C94 1.422(5) . ?
O13 C95 1.425(5) . ?
O14 C96 1.399(6) . ?
O14 C97 1.438(6) . ?
O15 C100 1.435(6) . ?
O15 C101 1.424(6) . ?
O16 C102 1.424(6) . ?
O16 C103 1.421(5) . ?
N7 C87 1.466(6) . ?
N7 C93 1.486(5) . ?
N7 C99 1.476(5) . ?
N8 C92 1.472(6) . ?
N8 C98 1.475(6) . ?
N8 C104 1.474(6) . ?
C87 H87A 0.9900 . ?
C87 H87B 0.9900 . ?
C87 C88 1.513(7) . ?
C88 H88A 0.9900 . ?
C88 H88B 0.9900 . ?
C89 H89A 0.9900 . ?
C89 H89B 0.9900 . ?
C89 C90 1.523(7) . ?
C90 H90A 0.9900 . ?
C90 H90B 0.9900 . ?
C91 H91A 0.9900 . ?
C91 H91B 0.9900 . ?
C91 C92 1.491(7) . ?
C92 H92A 0.9900 . ?
C92 H92B 0.9900 . ?
C93 H93A 0.9900 . ?
C93 H93B 0.9900 . ?
C93 C94 1.513(6) . ?
C94 H94A 0.9900 . ?
C94 H94B 0.9900 . ?
C95 H95A 0.9900 . ?
C95 H95B 0.9900 . ?
C95 C96 1.495(7) . ?
C96 H96A 0.9900 . ?
C96 H96B 0.9900 . ?
C97 H97A 0.9900 . ?
C97 H97B 0.9900 . ?
C97 C98 1.526(7) . ?
C98 H98A 0.9900 . ?
C98 H98B 0.9900 . ?
C99 H99A 0.9900 . ?
C99 H99B 0.9900 . ?
C99 C100 1.504(7) . ?
C100 H10D 0.9900 . ?
C100 H10E 0.9900 . ?
C101 H10F 0.9900 . ?
C101 H10G 0.9900 . ?
C101 C102 1.484(7) . ?
C102 H10H 0.9900 . ?
C102 H10I 0.9900 . ?
C103 H10J 0.9900 . ?
C103 H10K 0.9900 . ?
C103 C104 1.532(7) . ?
C104 H10L 0.9900 . ?
C104 H10M 0.9900 . ?

loop_
_geom_torsion_atom_site_label_1
_geom_torsion_atom_site_label_2
_geom_torsion_atom_site_label_3
_geom_torsion_atom_site_label_4
_geom_torsion
_geom_torsion_site_symmetry_1
_geom_torsion_site_symmetry_2
_geom_torsion_site_symmetry_3
_geom_torsion_site_symmetry_4
_geom_torsion_publ_flag
Bi1 O1 C1 C2 179.1(3) . . . . ?
Bi1 O1 C1 C6 -1.1(4) . . . . ?
Bi1 O2 C22 C21 12.4(4) . . . . ?
Bi1 O2 C22 C23 -167.7(3) . . . . ?
Bi1 N1 C6 C1 1.1(4) . . . . ?
Bi1 N1 C6 C5 -177.5(3) . . . . ?
Bi1 N1 C15 C16 -158.5(3) . . . . ?
Bi1 N1 C15 C20 17.7(4) . . . . ?
Bi1 N2 C20 C15 -19.4(4) . . . . ?
Bi1 N2 C20 C19 156.1(3) . . . . ?
Bi1 N2 C21 C22 -11.2(4) . . . . ?
Bi1 N2 C21 C26 167.6(3) . . . . ?
O1 C1 C2 C3 -179.9(3) . . . . ?
O1 C1 C2 C11 0.5(5) . . . . ?
O1 C1 C6 N1 0.0(5) . . . . ?
O1 C1 C6 C5 178.7(3) . . . . ?
O2 C22 C23 C24 -178.9(4) . . . . ?
O2 C22 C23 C31 0.1(6) . . . . ?
N1 C15 C16 C17 177.2(4) . . . . ?
N1 C15 C20 N2 0.9(5) . . . . ?
N1 C15 C20 C19 -174.9(3) . . . . ?
N2 C21 C22 O2 -0.5(5) . . . . ?
N2 C21 C22 C23 179.5(3) . . . . ?
N2 C21 C26 C25 179.5(4) . . . . ?
C1 C2 C3 C4 1.6(5) . . . . ?
C1 C2 C11 C12 59.3(4) . . . . ?
C1 C2 C11 C13 178.7(4) . . . . ?
C1 C2 C11 C14 -61.9(5) . . . . ?
C2 C1 C6 N1 179.8(3) . . . . ?
C2 C1 C6 C5 -1.5(5) . . . . ?
C2 C3 C4 C5 -2.1(5) . . . . ?
C2 C3 C4 C7 -179.2(3) . . . . ?
C3 C2 C11 C12 -120.3(4) . . . . ?
C3 C2 C11 C13 -0.9(5) . . . . ?
C3 C2 C11 C14 118.5(4) . . . . ?
C3 C4 C5 C6 0.7(5) . . . . ?
C3 C4 C7 C8 -51.7(5) . . . . ?
C3 C4 C7 C9 -171.5(4) . . . . ?
C3 C4 C7 C10 68.4(5) . . . . ?
C4 C5 C6 N1 179.6(3) . . . . ?
C4 C5 C6 C1 1.0(5) . . . . ?
C5 C4 C7 C8 131.4(4) . . . . ?
C5 C4 C7 C9 11.5(6) . . . . ?
C5 C4 C7 C10 -108.6(5) . . . . ?
C6 N1 C15 C16 56.1(6) . . . . ?
C6 N1 C15 C20 -127.6(4) . . . . ?
C6 C1 C2 C3 0.2(5) . . . . ?
C6 C1 C2 C11 -179.4(3) . . . . ?
C7 C4 C5 C6 177.7(3) . . . . ?
C11 C2 C3 C4 -178.8(3) . . . . ?
C15 N1 C6 C1 146.4(4) . . . . ?
C15 N1 C6 C5 -32.2(6) . . . . ?
C15 C16 C17 C18 -2.3(7) . . . . ?
C16 C15 C20 N2 177.4(3) . . . . ?
C16 C15 C20 C19 1.6(5) . . . . ?
C16 C17 C18 C19 0.9(7) . . . . ?
C17 C18 C19 C20 1.8(6) . . . . ?
C18 C19 C20 N2 -178.5(4) . . . . ?
C18 C19 C20 C15 -3.0(6) . . . . ?
C20 N2 C21 C22 -159.9(3) . . . . ?
C20 N2 C21 C26 18.8(6) . . . . ?
C20 C15 C16 C17 1.1(6) . . . . ?
C21 N2 C20 C15 129.5(4) . . . . ?
C21 N2 C20 C19 -55.0(6) . . . . ?
C21 C22 C23 C24 1.1(6) . . . . ?
C21 C22 C23 C31 -179.9(4) . . . . ?
C22 C21 C26 C25 -1.9(6) . . . . ?
C22 C23 C24 C25 -1.8(6) . . . . ?
C22 C23 C31 C32 59.7(5) . . . . ?
C22 C23 C31 C33 178.7(4) . . . . ?
C22 C23 C31 C34 -60.4(5) . . . . ?
C23 C24 C25 C26 0.8(6) . . . . ?
C23 C24 C25 C27 178.7(4) . . . . ?
C24 C23 C31 C32 -121.4(4) . . . . ?
C24 C23 C31 C33 -2.4(6) . . . . ?
C24 C23 C31 C34 118.6(4) . . . . ?
C24 C25 C26 C21 1.1(6) . . . . ?
C24 C25 C27 C28 -61.2(5) . . . . ?
C24 C25 C27 C29 58.2(5) . . . . ?
C24 C25 C27 C30 179.0(4) . . . . ?
C26 C21 C22 O2 -179.3(3) . . . . ?
C26 C21 C22 C23 0.7(5) . . . . ?
C26 C25 C27 C28 116.6(4) . . . . ?
C26 C25 C27 C29 -124.0(5) . . . . ?
C26 C25 C27 C30 -3.2(6) . . . . ?
C27 C25 C26 C21 -176.7(4) . . . . ?
C31 C23 C24 C25 179.2(4) . . . . ?
Bi2 O3 C35 C36 12.4(4) . . . . ?
Bi2 O3 C35 C40 -166.5(3) . . . . ?
Bi2 O4 C56 C55 -3.5(4) . . . . ?
Bi2 O4 C56 C57 177.2(3) . . . . ?
Bi2 N3 C36 C35 -10.0(4) . . . . ?
Bi2 N3 C36 C37 166.1(3) . . . . ?
Bi2 N3 C49 C50 156.8(3) . . . . ?
Bi2 N3 C49 C54 -20.1(4) . . . . ?
Bi2 N4 C54 C49 19.9(4) . . . . ?
Bi2 N4 C54 C53 -157.1(3) . . . . ?
Bi2 N4 C55 C56 2.5(4) . . . . ?
Bi2 N4 C55 C60 -175.2(3) . . . . ?
O3 C35 C36 N3 -1.4(5) . . . . ?
O3 C35 C36 C37 -177.7(4) . . . . ?
O3 C35 C40 C39 177.6(4) . . . . ?
O3 C35 C40 C41 -3.3(6) . . . . ?
O4 C56 C57 C58 179.0(3) . . . . ?
O4 C56 C57 C65 -0.7(5) . . . . ?
N3 C36 C37 C38 -175.7(4) . . . . ?
N3 C49 C50 C51 -179.5(4) . . . . ?
N3 C49 C54 N4 0.2(5) . . . . ?
N3 C49 C54 C53 177.3(3) . . . . ?
N4 C55 C56 O4 0.7(5) . . . . ?
N4 C55 C56 C57 180.0(3) . . . . ?
N4 C55 C60 C59 -180.0(3) . . . . ?
C35 C36 C37 C38 0.2(6) . . . . ?
C35 C40 C41 C42 60.1(5) . . . . ?
C35 C40 C41 C43 -179.8(5) . . . . ?
C35 C40 C41 C44 -59.8(5) . . . . ?
C36 N3 C49 C50 -60.7(6) . . . . ?
C36 N3 C49 C54 122.3(4) . . . . ?
C36 C35 C40 C39 -1.3(6) . . . . ?
C36 C35 C40 C41 177.8(4) . . . . ?
C36 C37 C38 C39 -1.5(6) . . . . ?
C36 C37 C38 C45 176.5(4) . . . . ?
C37 C38 C39 C40 1.3(6) . . . . ?
C37 C38 C45 C46 -111.5(5) . . . . ?
C37 C38 C45 C47 128.2(5) . . . . ?
C37 C38 C45 C48 8.2(6) . . . . ?
C38 C39 C40 C35 0.1(6) . . . . ?
C38 C39 C40 C41 -179.1(4) . . . . ?
C39 C38 C45 C46 66.5(5) . . . . ?
C39 C38 C45 C47 -53.8(6) . . . . ?
C39 C38 C45 C48 -173.8(4) . . . . ?
C39 C40 C41 C42 -120.8(4) . . . . ?
C39 C40 C41 C43 -0.7(6) . . . . ?
C39 C40 C41 C44 119.4(4) . . . . ?
C40 C35 C36 N3 177.5(4) . . . . ?
C40 C35 C36 C37 1.2(6) . . . . ?
C45 C38 C39 C40 -176.7(4) . . . . ?
C49 N3 C36 C35 -151.8(4) . . . . ?
C49 N3 C36 C37 24.3(6) . . . . ?
C49 C50 C51 C52 2.2(7) . . . . ?
C50 C49 C54 N4 -176.9(4) . . . . ?
C50 C49 C54 C53 0.2(5) . . . . ?
C50 C51 C52 C53 0.8(7) . . . . ?
C51 C52 C53 C54 -3.2(6) . . . . ?
C52 C53 C54 N4 179.5(4) . . . . ?
C52 C53 C54 C49 2.7(6) . . . . ?
C54 N4 C55 C56 155.1(3) . . . . ?
C54 N4 C55 C60 -22.6(6) . . . . ?
C54 C49 C50 C51 -2.6(6) . . . . ?
C55 N4 C54 C49 -133.6(4) . . . . ?
C55 N4 C54 C53 49.4(5) . . . . ?
C55 C56 C57 C58 -0.3(5) . . . . ?
C55 C56 C57 C65 180.0(3) . . . . ?
C56 C55 C60 C59 2.5(5) . . . . ?
C56 C57 C58 C59 2.7(6) . . . . ?
C56 C57 C65 C66 -180.0(4) . . . . ?
C56 C57 C65 C67 -60.1(5) . . . . ?
C56 C57 C65 C68 60.8(5) . . . . ?
C57 C58 C59 C60 -2.4(6) . . . . ?
C57 C58 C59 C61 178.8(4) . . . . ?
C58 C57 C65 C66 0.3(6) . . . . ?
C58 C57 C65 C67 120.2(4) . . . . ?
C58 C57 C65 C68 -118.9(4) . . . . ?
C58 C59 C60 C55 -0.3(5) . . . . ?
C58 C59 C61 C62 119.5(4) . . . . ?
C58 C59 C61 C63 -121.2(4) . . . . ?
C58 C59 C61 C64 -0.2(6) . . . . ?
C60 C55 C56 O4 178.5(3) . . . . ?
C60 C55 C56 C57 -2.1(5) . . . . ?
C60 C59 C61 C62 -59.3(5) . . . . ?
C60 C59 C61 C63 60.1(5) . . . . ?
C60 C59 C61 C64 -179.0(4) . . . . ?
C61 C59 C60 C55 178.6(3) . . . . ?
C65 C57 C58 C59 -177.6(4) . . . . ?
Bi3 O3 C35 C36 21.1(6) . . . . ?
Bi3 O3 C35 C40 -157.7(5) . . . . ?
Bi3 O4 C56 C55 -11.2(6) . . . . ?
Bi3 O4 C56 C57 169.5(5) . . . . ?
Bi3 N3 C36 C35 -16.4(5) . . . . ?
Bi3 N3 C36 C37 159.7(4) . . . . ?
Bi3 N3 C49 C50 166.1(5) . . . . ?
Bi3 N3 C49 C54 -10.9(6) . . . . ?
Bi3 N4 C54 C49 11.0(6) . . . . ?
Bi3 N4 C54 C53 -165.9(5) . . . . ?
Bi3 N4 C55 C56 8.8(5) . . . . ?
Bi3 N4 C55 C60 -168.9(4) . . . . ?
Bi4 O1 C1 C2 -176.0(3) . . . . ?
Bi4 O1 C1 C6 3.8(4) . . . . ?
Bi4 O2 C22 C21 5.6(4) . . . . ?
Bi4 O2 C22 C23 -174.4(3) . . . . ?
Bi4 N1 C6 C1 -4.7(5) . . . . ?
Bi4 N1 C6 C5 176.6(3) . . . . ?
Bi4 N1 C15 C16 -149.2(4) . . . . ?
Bi4 N1 C15 C20 27.0(4) . . . . ?
Bi4 N2 C20 C15 -27.9(4) . . . . ?
Bi4 N2 C20 C19 147.5(4) . . . . ?
Bi4 N2 C21 C22 -6.3(5) . . . . ?
Bi4 N2 C21 C26 172.4(4) . . . . ?
K1 O5 C70 C69 52.6(5) . . . . ?
K1 O5 C71 C72 -51.1(5) . . . . ?
K1 O6 C72 C71 -37.3(5) . . . . ?
K1 O6 C73 C74 46.6(6) . . . . ?
K1 O7 C82 C81 45.8(6) . . . . ?
K1 O7 C83 C84 -46.3(6) . . . . ?
K1 O8 C84 C83 -36.4(7) . . . . ?
K1 O8 C85 C86 46.6(6) . . . . ?
K1 O9 C76 C75 54.7(5) . . . . ?
K1 O9 C77 C78 -38.2(7) . . . . ?
K1 O10 C78 C77 -46.5(6) . . . . ?
K1 O10 C79 C80 50.2(6) . . . . ?
K1 N5 C69 C70 43.3(5) . . . . ?
K1 N5 C75 C76 42.6(6) . . . . ?
K1 N5 C81 C82 38.8(6) . . . . ?
K1 N6 C74 C73 45.6(7) . . . . ?
K1 N6 C80 C79 48.2(5) . . . . ?
K1 N6 C86 C85 35.1(7) . . . . ?
O5 C71 C72 O6 59.0(6) . . . . ?
O6 C73 C74 N6 -61.1(7) . . . . ?
O7 C83 C84 O8 55.9(7) . . . . ?
O8 C85 C86 N6 -55.4(8) . . . . ?
O9 C77 C78 O10 55.6(7) . . . . ?
O10 C79 C80 N6 -68.0(6) . . . . ?
N5 C69 C70 O5 -67.8(6) . . . . ?
N5 C75 C76 O9 -65.9(7) . . . . ?
N5 C81 C82 O7 -59.4(7) . . . . ?
C69 N5 C75 C76 159.7(5) . . . . ?
C69 N5 C81 C82 -77.9(6) . . . . ?
C70 O5 C71 C72 177.9(4) . . . . ?
C71 O5 C70 C69 -175.6(5) . . . . ?
C72 O6 C73 C74 -168.3(5) . . . . ?
C73 O6 C72 C71 176.7(5) . . . . ?
C74 N6 C80 C79 -73.7(6) . . . . ?
C74 N6 C86 C85 163.2(6) . . . . ?
C75 N5 C69 C70 -76.5(6) . . . . ?
C75 N5 C81 C82 163.6(5) . . . . ?
C76 O9 C77 C78 -176.6(5) . . . . ?
C77 O9 C76 C75 -166.2(5) . . . . ?
C78 O10 C79 C80 -170.9(5) . . . . ?
C79 O10 C78 C77 174.6(5) . . . . ?
C80 N6 C74 C73 163.4(6) . . . . ?
C80 N6 C86 C85 -81.0(6) . . . . ?
C81 N5 C69 C70 163.1(5) . . . . ?
C81 N5 C75 C76 -82.5(6) . . . . ?
C82 O7 C83 C84 178.1(5) . . . . ?
C83 O7 C82 C81 -179.4(5) . . . . ?
C84 O8 C85 C86 -166.8(6) . . . . ?
C85 O8 C84 C83 177.8(5) . . . . ?
C86 N6 C74 C73 -81.8(7) . . . . ?
C86 N6 C80 C79 167.9(5) . . . . ?
K2 O11 C88 C87 -28.8(6) . . . . ?
K2 O11 C89 C90 43.9(4) . . . . ?
K2 O12 C90 C89 45.1(4) . . . . ?
K2 O12 C91 C92 -40.3(4) . . . . ?
K2 O13 C94 C93 -19.6(5) . . . . ?
K2 O13 C95 C96 55.9(5) . . . . ?
K2 O14 C96 C95 30.0(5) . . . . ?
K2 O14 C97 C98 -40.8(5) . . . . ?
K2 O15 C100 C99 -42.7(5) . . . . ?
K2 O15 C101 C102 38.0(5) . . . . ?
K2 O16 C102 C101 51.7(5) . . . . ?
K2 O16 C103 C104 -18.4(5) . . . . ?
K2 N7 C87 C88 -57.1(5) . . . . ?
K2 N7 C93 C94 -59.3(4) . . . . ?
K2 N7 C99 C100 -48.1(5) . . . . ?
K2 N8 C92 C91 -49.9(4) . . . . ?
K2 N8 C98 C97 -47.0(5) . . . . ?
K2 N8 C104 C103 -58.8(4) . . . . ?
O11 C89 C90 O12 -59.0(5) . . . . ?
O12 C91 C92 N8 63.3(5) . . . . ?
O13 C95 C96 O14 -56.0(5) . . . . ?
O14 C97 C98 N8 59.2(5) . . . . ?
O15 C101 C102 O16 -57.9(6) . . . . ?
O16 C103 C104 N8 54.1(6) . . . . ?
N7 C87 C88 O11 60.5(6) . . . . ?
N7 C93 C94 O13 54.5(5) . . . . ?
N7 C99 C100 O15 61.3(5) . . . . ?
C87 N7 C93 C94 54.3(5) . . . . ?
C87 N7 C99 C100 -165.4(4) . . . . ?
C88 O11 C89 C90 -171.6(4) . . . . ?
C89 O11 C88 C87 -171.8(4) . . . . ?
C90 O12 C91 C92 -172.6(4) . . . . ?
C91 O12 C90 C89 177.8(4) . . . . ?
C92 N8 C98 C97 -166.2(4) . . . . ?
C92 N8 C104 C103 59.2(5) . . . . ?
C93 N7 C87 C88 -171.7(4) . . . . ?
C93 N7 C99 C100 70.1(5) . . . . ?
C94 O13 C95 C96 -159.5(4) . . . . ?
C95 O13 C94 C93 -160.6(4) . . . . ?
C96 O14 C97 C98 171.7(4) . . . . ?
C97 O14 C96 C95 176.2(4) . . . . ?
C98 N8 C92 C91 71.3(5) . . . . ?
C98 N8 C104 C103 -178.7(4) . . . . ?
C99 N7 C87 C88 64.9(5) . . . . ?
C99 N7 C93 C94 178.7(4) . . . . ?
C100 O15 C101 C102 174.1(4) . . . . ?
C101 O15 C100 C99 -178.5(4) . . . . ?
C102 O16 C103 C104 -166.3(4) . . . . ?
C103 O16 C102 C101 -159.5(4) . . . . ?
C104 N8 C92 C91 -166.3(4) . . . . ?
C104 N8 C98 C97 69.2(5) . . . . ?
